data_4105505
loop_
_publ_author_name
'Guang-Gang Gao'
'Ping-Shing Cheng'
'Thomas C. W. Mak'

_publ_section_title
;
 Acid-Induced Surface Functionalization of Polyoxometalate by Enclosure in
 a Polyhedral Silver-Alkynyl Cage
;
_journal_name_full 'Journal of the American Chemical Society'
_journal_page_first 18257
_journal_page_last 18259
_journal_paper_doi 10.1021/ja907900b
_journal_volume 131
_journal_year 2009
_chemical_formula_moiety
;
C96 H126 Ag24 F18 O19 V2, 2(C H4 O)
;
_chemical_formula_sum 'C98 H134 Ag24 F18 O21 V2'
_chemical_formula_weight 4680.82
_chemical_name_systematic
;
 ?
;
_space_group_IT_number 2
_symmetry_cell_setting triclinic
_symmetry_space_group_name_Hall '-P 1'
_symmetry_space_group_name_H-M 'P -1'
_atom_sites_solution_hydrogens geom
_atom_sites_solution_primary direct
_atom_sites_solution_secondary difmap
_audit_creation_method SHELXL-97
_cell_angle_alpha 113.8210(10)
_cell_angle_beta 101.1410(10)
_cell_angle_gamma 105.9020(10)
_cell_formula_units_Z 2
_cell_length_a 15.1091(11)
_cell_length_b 15.8098(12)
_cell_length_c 16.8562(12)
_cell_measurement_reflns_used 3566
_cell_measurement_temperature 190(2)
_cell_measurement_theta_max 27.50
_cell_measurement_theta_min 1.80
_cell_volume 3324.5(4)
_computing_cell_refinement SAINT(Bruker,2001)
_computing_data_collection APEX2(Bruker,2003)
_computing_data_reduction APEX2(Bruker,2003)
_computing_molecular_graphics DIAMOND
_computing_publication_material 'SHELXL-97 (Sheldrick, 1997)'
_computing_structure_refinement 'SHELXL-97 (Sheldrick, 1997)'
_computing_structure_solution 'SHELXS-97 (Sheldrick, 1997)'
_diffrn_ambient_temperature 190(2)
_diffrn_measured_fraction_theta_full 0.996
_diffrn_measured_fraction_theta_max 0.996
_diffrn_measurement_device_type 'SMART CCD APEX II'
_diffrn_measurement_method \w
_diffrn_radiation_monochromator graphite
_diffrn_radiation_source 'fine-focus sealed tube'
_diffrn_radiation_type MoK\a
_diffrn_radiation_wavelength 0.71073
_diffrn_reflns_av_R_equivalents 0.0257
_diffrn_reflns_av_sigmaI/netI 0.0182
_diffrn_reflns_limit_h_max 18
_diffrn_reflns_limit_h_min -18
_diffrn_reflns_limit_k_max 19
_diffrn_reflns_limit_k_min -19
_diffrn_reflns_limit_l_max 20
_diffrn_reflns_limit_l_min -20
_diffrn_reflns_number 61456
_diffrn_reflns_theta_full 26.00
_diffrn_reflns_theta_max 26.00
_diffrn_reflns_theta_min 1.67
_exptl_absorpt_coefficient_mu 3.653
_exptl_absorpt_correction_T_max 0.650
_exptl_absorpt_correction_T_min 0.560
_exptl_absorpt_correction_type multi-scan
_exptl_absorpt_process_details SADABS
_exptl_crystal_colour yellow
_exptl_crystal_density_diffrn 4.678
_exptl_crystal_description block
_exptl_crystal_F_000 2226
_exptl_crystal_size_max 0.16
_exptl_crystal_size_mid 0.14
_exptl_crystal_size_min 0.12
_refine_diff_density_max 1.677
_refine_diff_density_min -1.357
_refine_diff_density_rms 0.149
_refine_ls_extinction_method none
_refine_ls_goodness_of_fit_ref 0.994
_refine_ls_hydrogen_treatment constr
_refine_ls_matrix_type full
_refine_ls_number_parameters 692
_refine_ls_number_reflns 13001
_refine_ls_number_restraints 4
_refine_ls_restrained_S_all 0.998
_refine_ls_R_factor_all 0.0427
_refine_ls_R_factor_gt 0.0372
_refine_ls_shift/su_max 0.001
_refine_ls_shift/su_mean 0.000
_refine_ls_structure_factor_coef Fsqd
_refine_ls_weighting_details 'calc w=1/[\s^2^(Fo^2^)+(0.0401P)^2^+26.8512P] where P=(Fo^2^+2Fc^2^)/3'
_refine_ls_weighting_scheme calc
_refine_ls_wR_factor_gt 0.0923
_refine_ls_wR_factor_ref 0.0981
_reflns_number_gt 11683
_reflns_number_total 13001
_reflns_threshold_expression >2sigma(I)
_cod_data_source_file ja907900b_si_002_3.cif
_cod_data_source_block 3
_cod_database_code 4105505

loop_
_symmetry_equiv_pos_as_xyz
'x, y, z'
'-x, -y, -z'

loop_
_atom_site_label
_atom_site_type_symbol
_atom_site_fract_x
_atom_site_fract_y
_atom_site_fract_z
_atom_site_U_iso_or_equiv
_atom_site_adp_type
_atom_site_occupancy
_atom_site_symmetry_multiplicity
_atom_site_calc_flag
_atom_site_refinement_flags
Ag1A Ag 0.7453(7) 0.4628(7) 0.7255(6) 0.076(2) Uani 0.30 1 d P
Ag1B Ag 0.7398(2) 0.4712(2) 0.7435(2) 0.0406(4) Uani 0.70 1 d P
Ag2 Ag 0.80265(3) 0.59882(3) 0.65973(3) 0.03749(11) Uani 1 1 d .
Ag3A Ag 0.6859(3) 0.66182(18) 0.7826(2) 0.0359(4) Uani 0.70 1 d P
Ag3B Ag 0.6944(7) 0.6563(7) 0.7892(7) 0.068(2) Uani 0.30 1 d P
Ag4 Ag 0.52837(3) 0.80125(3) 0.64107(3) 0.03852(11) Uani 1 1 d .
Ag5 Ag 0.68571(4) 0.72126(4) 0.64443(3) 0.04604(12) Uani 1 1 d .
Ag6 Ag 0.72226(3) 0.55949(3) 0.45706(3) 0.03564(10) Uani 1 1 d .
Ag7 Ag 0.66681(4) 0.34036(4) 0.40546(3) 0.03905(11) Uani 1 1 d .
Ag8 Ag 0.60368(4) 0.54273(3) 0.28823(3) 0.03744(11) Uani 1 1 d .
Ag9 Ag 0.69518(4) 0.74312(4) 0.48253(3) 0.04001(11) Uani 1 1 d .
Ag10 Ag 0.50769(3) 0.34745(4) 0.28417(4) 0.04280(12) Uani 1 1 d .
Ag11 Ag 0.36652(4) 0.74413(4) 0.45165(3) 0.03830(11) Uani 1 1 d .
Ag12 Ag 0.50248(3) 0.69436(4) 0.32691(3) 0.03827(11) Uani 1 1 d .
V V 0.54113(6) 0.44163(6) 0.55775(6) 0.02395(17) Uani 1 1 d .
O1 O 0.6524(3) 0.4498(4) 0.5552(3) 0.0600(15) Uani 1 1 d .
O2 O 0.5451(3) 0.4986(3) 0.6674(3) 0.0480(11) Uani 1 1 d .
O3 O 0.4645(4) 0.3201(4) 0.5032(4) 0.0640(16) Uani 1 1 d .
O4 O 0.4692(9) 0.4732(11) 0.4858(12) 0.094(5) Uani 0.50 1 d P
O5 O 0.8347(4) 0.4524(5) 0.4858(5) 0.0722(17) Uani 1 1 d .
O6 O 0.9042(5) 0.5061(5) 0.6338(5) 0.0751(17) Uani 1 1 d .
O7 O 0.7556(5) 0.9055(5) 0.6044(5) 0.098(3) Uani 1 1 d .
O8 O 0.6396(5) 0.9479(4) 0.6557(5) 0.0780(18) Uani 1 1 d .
O9 O 0.4212(4) 0.3289(4) 0.1283(4) 0.0616(14) Uani 1 1 d .
O10 O 0.5297(4) 0.4549(5) 0.1263(4) 0.0639(14) Uani 1 1 d .
O11 O 0.9239(6) 0.4638(6) 0.7822(6) 0.094(2) Uani 1 1 d .
H1O H 0.9241 0.4693 0.7343 0.113 Uiso 1 1 d R
C1 C 0.8211(5) 0.6310(5) 0.8056(4) 0.0439(15) Uani 1 1 d .
C2 C 0.8778(4) 0.6738(4) 0.8827(4) 0.0382(13) Uani 1 1 d .
C3 C 0.9539(5) 0.7282(5) 0.9762(4) 0.0474(16) Uani 1 1 d .
C4 C 1.0519(7) 0.7303(9) 0.9662(7) 0.092(3) Uani 1 1 d .
H4A H 1.0476 0.6627 0.9334 0.138 Uiso 1 1 calc R
H4B H 1.1014 0.7644 1.0264 0.138 Uiso 1 1 calc R
H4C H 1.0690 0.7651 0.9326 0.138 Uiso 1 1 calc R
C5 C 0.9300(9) 0.6703(11) 1.0286(7) 0.117(5) Uani 1 1 d .
H5A H 0.9265 0.6033 0.9942 0.175 Uiso 1 1 calc R
H5B H 0.8681 0.6673 1.0364 0.175 Uiso 1 1 calc R
H5C H 0.9804 0.7039 1.0882 0.175 Uiso 1 1 calc R
C6 C 0.9600(11) 0.8317(9) 1.0261(8) 0.143(7) Uani 1 1 d .
H6A H 1.0091 0.8661 1.0864 0.214 Uiso 1 1 calc R
H6B H 0.8977 0.8300 1.0320 0.214 Uiso 1 1 calc R
H6C H 0.9771 0.8664 0.9924 0.214 Uiso 1 1 calc R
C7 C 0.6666(4) 0.4336(4) 0.3225(4) 0.0303(11) Uani 1 1 d .
C8 C 0.6961(4) 0.3819(5) 0.2683(4) 0.0377(13) Uani 1 1 d .
C9 C 0.7369(6) 0.3255(7) 0.2029(5) 0.066(2) Uani 1 1 d .
C10 C 0.7226(10) 0.2211(9) 0.2030(9) 0.104(4) Uiso 1 1 d .
H10A H 0.7554 0.2344 0.2642 0.156 Uiso 1 1 calc R
H10B H 0.7499 0.1845 0.1609 0.156 Uiso 1 1 calc R
H10C H 0.6539 0.1820 0.1841 0.156 Uiso 1 1 calc R
C11 C 0.8467(10) 0.3794(11) 0.2420(10) 0.113(4) Uiso 1 1 d .
H11A H 0.8705 0.3901 0.3037 0.170 Uiso 1 1 calc R
H11B H 0.8644 0.4431 0.2430 0.170 Uiso 1 1 calc R
H11C H 0.8753 0.3396 0.2041 0.170 Uiso 1 1 calc R
C12 C 0.6877(11) 0.3009(11) 0.1109(10) 0.118(4) Uiso 1 1 d .
H12A H 0.7159 0.2639 0.0702 0.177 Uiso 1 1 calc R
H12B H 0.6944 0.3616 0.1079 0.177 Uiso 1 1 calc R
H12C H 0.6194 0.2607 0.0926 0.177 Uiso 1 1 calc R
C13 C 0.7987(4) 0.6973(4) 0.5799(4) 0.0346(12) Uani 1 1 d .
C14 C 0.8713(5) 0.7640(5) 0.6447(4) 0.0368(13) Uani 1 1 d .
C15 C 0.9606(5) 0.8496(5) 0.7199(5) 0.0476(16) Uani 1 1 d .
C16 C 0.9331(7) 0.9008(6) 0.8044(6) 0.073(3) Uani 1 1 d .
H16A H 0.9902 0.9562 0.8534 0.110 Uiso 1 1 calc R
H16B H 0.9073 0.8533 0.8243 0.110 Uiso 1 1 calc R
H16C H 0.8843 0.9249 0.7884 0.110 Uiso 1 1 calc R
C17 C 0.9997(6) 0.9214(7) 0.6854(8) 0.082(3) Uani 1 1 d .
H17A H 1.0578 0.9770 0.7329 0.124 Uiso 1 1 calc R
H17B H 0.9509 0.9456 0.6695 0.124 Uiso 1 1 calc R
H17C H 1.0152 0.8872 0.6317 0.124 Uiso 1 1 calc R
C18 C 1.0352(6) 0.8089(6) 0.7457(6) 0.064(2) Uani 1 1 d .
H18A H 1.0934 0.8636 0.7940 0.095 Uiso 1 1 calc R
H18B H 1.0513 0.7744 0.6925 0.095 Uiso 1 1 calc R
H18C H 1.0081 0.7631 0.7668 0.095 Uiso 1 1 calc R
C19 C 0.6311(4) 0.7798(4) 0.7532(4) 0.0360(12) Uani 1 1 d .
C20 C 0.6421(4) 0.8528(5) 0.8228(5) 0.0410(14) Uani 1 1 d .
C21 C 0.6610(7) 0.9421(6) 0.9092(6) 0.068(2) Uani 1 1 d .
C22 C 0.759(2) 0.978(2) 0.9646(19) 0.245(13) Uiso 1 1 d .
H22A H 0.7687 0.9272 0.9790 0.367 Uiso 1 1 calc R
H22B H 0.7740 1.0376 1.0207 0.367 Uiso 1 1 calc R
H22C H 0.8012 0.9921 0.9319 0.367 Uiso 1 1 calc R
C23 C 0.5992(14) 0.9199(14) 0.9609(13) 0.155(6) Uiso 1 1 d .
H23A H 0.5315 0.8942 0.9239 0.233 Uiso 1 1 calc R
H23B H 0.6143 0.9803 1.0168 0.233 Uiso 1 1 calc R
H23C H 0.6111 0.8707 0.9759 0.233 Uiso 1 1 calc R
C24 C 0.6604(19) 1.0246(19) 0.8942(18) 0.224(11) Uiso 1 1 d .
H24A H 0.5972 1.0067 0.8521 0.336 Uiso 1 1 calc R
H24B H 0.7098 1.0407 0.8685 0.336 Uiso 1 1 calc R
H24C H 0.6735 1.0819 0.9519 0.336 Uiso 1 1 calc R
C25 C 0.6465(4) 0.7115(5) 0.3322(4) 0.0366(13) Uani 1 1 d .
C26 C 0.7288(5) 0.7323(5) 0.3307(5) 0.0438(15) Uani 1 1 d .
C27 C 0.8257(6) 0.7543(8) 0.3178(7) 0.078(3) Uani 1 1 d D
C28 C 0.9014(11) 0.7655(12) 0.3939(9) 0.135(5) Uiso 1 1 d D
H28A H 0.8742 0.7180 0.4132 0.203 Uiso 1 1 calc R
H28B H 0.9257 0.8325 0.4447 0.203 Uiso 1 1 calc R
H28C H 0.9542 0.7535 0.3738 0.203 Uiso 1 1 calc R
C29 C 0.8134(16) 0.6564(11) 0.2318(10) 0.198(9) Uiso 1 1 d D
H29A H 0.7655 0.6451 0.1781 0.297 Uiso 1 1 calc R
H29B H 0.7921 0.6002 0.2425 0.297 Uiso 1 1 calc R
H29C H 0.8751 0.6640 0.2223 0.297 Uiso 1 1 calc R
C30 C 0.8424(12) 0.8284(11) 0.2853(11) 0.133(5) Uiso 1 1 d D
H30A H 0.7824 0.8144 0.2411 0.199 Uiso 1 1 calc R
H30B H 0.8914 0.8248 0.2567 0.199 Uiso 1 1 calc R
H30C H 0.8645 0.8946 0.3367 0.199 Uiso 1 1 calc R
C31 C 0.3789(5) 0.8027(5) 0.5982(4) 0.0382(13) Uani 1 1 d .
C32 C 0.3649(5) 0.8752(5) 0.6001(5) 0.0431(14) Uani 1 1 d .
C33 C 0.3499(7) 0.9685(6) 0.6123(7) 0.068(2) Uani 1 1 d .
C34 C 0.3583(10) 1.0280(8) 0.7125(8) 0.107(4) Uani 1 1 d .
H34A H 0.3492 1.0888 0.7221 0.161 Uiso 1 1 calc R
H34B H 0.4220 1.0445 0.7526 0.161 Uiso 1 1 calc R
H34C H 0.3090 0.9884 0.7258 0.161 Uiso 1 1 calc R
C35 C 0.2468(10) 0.9391(9) 0.5476(10) 0.117(5) Uani 1 1 d .
H35A H 0.2365 0.9987 0.5552 0.175 Uiso 1 1 calc R
H35B H 0.1985 0.9005 0.5627 0.175 Uiso 1 1 calc R
H35C H 0.2411 0.8996 0.4847 0.175 Uiso 1 1 calc R
C36 C 0.4265(11) 1.0268(8) 0.5875(11) 0.121(5) Uani 1 1 d .
H36A H 0.4184 1.0876 0.5957 0.181 Uiso 1 1 calc R
H36B H 0.4191 0.9867 0.5242 0.181 Uiso 1 1 calc R
H36C H 0.4906 1.0431 0.6268 0.181 Uiso 1 1 calc R
C37 C 0.3527(4) 0.6935(4) 0.3127(4) 0.0352(12) Uani 1 1 d .
C38 C 0.3404(4) 0.6695(5) 0.2313(4) 0.0369(13) Uani 1 1 d .
C39 C 0.3219(6) 0.6537(6) 0.1361(5) 0.0546(18) Uani 1 1 d .
C40 C 0.3437(7) 0.5637(7) 0.0787(5) 0.070(2) Uani 1 1 d .
H40A H 0.3317 0.5538 0.0169 0.105 Uiso 1 1 calc R
H40B H 0.3020 0.5046 0.0771 0.105 Uiso 1 1 calc R
H40C H 0.4111 0.5763 0.1060 0.105 Uiso 1 1 calc R
C41 C 0.3907(9) 0.7503(8) 0.1425(7) 0.086(3) Uani 1 1 d .
H41A H 0.3806 0.7427 0.0815 0.129 Uiso 1 1 calc R
H41B H 0.4576 0.7622 0.1706 0.129 Uiso 1 1 calc R
H41C H 0.3767 0.8063 0.1792 0.129 Uiso 1 1 calc R
C42 C 0.2152(7) 0.6338(8) 0.0932(6) 0.079(3) Uani 1 1 d .
H42A H 0.2029 0.6235 0.0313 0.119 Uiso 1 1 calc R
H42B H 0.2017 0.6905 0.1292 0.119 Uiso 1 1 calc R
H42C H 0.1736 0.5749 0.0920 0.119 Uiso 1 1 calc R
C43 C 0.8844(6) 0.4530(6) 0.5504(6) 0.0601(19) Uani 1 1 d .
C44 C 0.9359(8) 0.3773(9) 0.5284(7) 0.078(3) Uani 1 1 d .
F1 F 1.0271(6) 0.4129(7) 0.5794(8) 0.153(4) Uani 1 1 d .
F2 F 0.8908(7) 0.2981(7) 0.5103(15) 0.324(13) Uani 1 1 d .
F3 F 0.9647(8) 0.3746(8) 0.4563(8) 0.167(4) Uiso 1 1 d .
C45 C 0.7204(6) 0.9625(5) 0.6453(5) 0.0492(17) Uani 1 1 d .
C46 C 0.7895(6) 1.0741(5) 0.6958(6) 0.0558(18) Uani 1 1 d .
C47 C 0.4567(6) 0.3769(6) 0.0919(5) 0.0472(16) Uani 1 1 d .
F4 F 0.7434(4) 1.1315(4) 0.6872(5) 0.096(2) Uani 1 1 d .
F5 F 0.8278(6) 1.1058(5) 0.7844(4) 0.130(3) Uani 1 1 d .
F6 F 0.8634(5) 1.0944(5) 0.6681(6) 0.104(2) Uani 1 1 d .
C48 C 0.4046(6) 0.3289(7) -0.0126(6) 0.061(2) Uani 1 1 d .
C49 C 0.9371(13) 0.3711(13) 0.7603(12) 0.144(6) Uiso 1 1 d .
H49A H 0.9964 0.3756 0.7465 0.216 Uiso 1 1 calc R
H49B H 0.8823 0.3166 0.7077 0.216 Uiso 1 1 calc R
H49C H 0.9413 0.3593 0.8123 0.216 Uiso 1 1 calc R
F7 F 0.3073(6) 0.2994(6) -0.0311(6) 0.121(2) Uiso 1 1 d .
F8 F 0.4201(5) 0.2490(6) -0.0574(5) 0.110(2) Uiso 1 1 d .
F9 F 0.4246(5) 0.3862(5) -0.0489(4) 0.104(2) Uani 1 1 d .

loop_
_atom_site_aniso_label
_atom_site_aniso_U_11
_atom_site_aniso_U_22
_atom_site_aniso_U_33
_atom_site_aniso_U_23
_atom_site_aniso_U_13
_atom_site_aniso_U_12
Ag1A 0.099(4) 0.042(2) 0.053(3) 0.030(2) -0.013(2) -0.003(2)
Ag1B 0.0490(7) 0.0302(6) 0.0473(11) 0.0233(7) 0.0168(8) 0.0151(6)
Ag2 0.0406(2) 0.0353(2) 0.0342(2) 0.02044(19) 0.00429(18) 0.01194(19)
Ag3A 0.0368(8) 0.0448(7) 0.0318(9) 0.0200(7) 0.0107(7) 0.0222(6)
Ag3B 0.045(2) 0.108(4) 0.036(2) 0.027(3) 0.0084(15) 0.027(3)
Ag4 0.0389(2) 0.0286(2) 0.0392(2) 0.01259(19) 0.00578(19) 0.01221(18)
Ag5 0.0575(3) 0.0574(3) 0.0383(3) 0.0279(2) 0.0232(2) 0.0314(3)
Ag6 0.0438(2) 0.0320(2) 0.0276(2) 0.01184(18) 0.01058(18) 0.01535(19)
Ag7 0.0460(3) 0.0389(2) 0.0490(3) 0.0287(2) 0.0222(2) 0.0244(2)
Ag8 0.0464(3) 0.0350(2) 0.0387(2) 0.0218(2) 0.0169(2) 0.0189(2)
Ag9 0.0427(3) 0.0419(3) 0.0325(2) 0.0196(2) 0.01145(19) 0.0112(2)
Ag10 0.0362(2) 0.0396(2) 0.0501(3) 0.0266(2) 0.0081(2) 0.0085(2)
Ag11 0.0475(3) 0.0416(2) 0.0322(2) 0.0216(2) 0.01271(19) 0.0213(2)
Ag12 0.0364(2) 0.0401(2) 0.0467(3) 0.0274(2) 0.0149(2) 0.01636(19)
V 0.0276(4) 0.0238(4) 0.0220(4) 0.0124(3) 0.0067(3) 0.0116(3)
O1 0.033(2) 0.056(3) 0.047(3) -0.008(2) 0.020(2) 0.002(2)
O2 0.045(3) 0.042(2) 0.035(2) 0.0031(19) 0.020(2) 0.007(2)
O3 0.053(3) 0.042(3) 0.047(3) -0.010(2) 0.030(2) -0.010(2)
O4 0.073(10) 0.084(11) 0.118(12) 0.079(11) -0.023(9) 0.013(7)
O5 0.047(3) 0.074(4) 0.102(5) 0.052(4) 0.019(3) 0.023(3)
O6 0.080(4) 0.090(4) 0.074(4) 0.044(4) 0.029(3) 0.050(4)
O7 0.076(4) 0.049(3) 0.102(5) -0.011(3) -0.010(4) 0.034(3)
O8 0.069(4) 0.042(3) 0.106(5) 0.035(3) 0.019(4) 0.007(3)
O9 0.084(4) 0.064(3) 0.043(3) 0.027(3) 0.031(3) 0.031(3)
O10 0.070(4) 0.072(4) 0.051(3) 0.035(3) 0.018(3) 0.025(3)
O11 0.116(6) 0.103(5) 0.122(6) 0.078(5) 0.066(5) 0.072(5)
C1 0.041(3) 0.037(3) 0.037(3) 0.020(3) -0.010(3) 0.004(3)
C2 0.038(3) 0.033(3) 0.040(3) 0.015(3) 0.008(3) 0.016(3)
C3 0.039(3) 0.051(4) 0.031(3) 0.010(3) 0.002(3) 0.011(3)
C4 0.051(5) 0.125(9) 0.058(6) 0.022(6) -0.005(4) 0.027(6)
C5 0.093(8) 0.151(12) 0.058(6) 0.064(7) -0.013(5) -0.012(8)
C6 0.153(12) 0.085(8) 0.085(8) -0.028(6) -0.047(8) 0.068(9)
C7 0.037(3) 0.032(3) 0.029(3) 0.016(2) 0.017(2) 0.017(2)
C8 0.031(3) 0.040(3) 0.031(3) 0.014(3) 0.005(2) 0.009(3)
C9 0.071(5) 0.089(6) 0.034(4) 0.014(4) 0.024(4) 0.048(5)
C13 0.043(3) 0.034(3) 0.030(3) 0.018(3) 0.012(3) 0.016(3)
C14 0.041(3) 0.036(3) 0.036(3) 0.018(3) 0.013(3) 0.018(3)
C15 0.036(3) 0.041(3) 0.048(4) 0.015(3) 0.001(3) 0.010(3)
C16 0.063(5) 0.047(4) 0.059(5) -0.006(4) 0.003(4) 0.012(4)
C17 0.052(5) 0.065(5) 0.102(8) 0.048(6) -0.003(5) -0.007(4)
C18 0.051(4) 0.064(5) 0.058(5) 0.018(4) 0.002(4) 0.028(4)
C19 0.039(3) 0.028(3) 0.031(3) 0.010(2) 0.006(2) 0.009(2)
C20 0.034(3) 0.035(3) 0.049(4) 0.017(3) 0.015(3) 0.009(3)
C21 0.089(6) 0.034(4) 0.062(5) 0.007(3) 0.045(5) 0.011(4)
C25 0.041(3) 0.040(3) 0.038(3) 0.027(3) 0.015(3) 0.016(3)
C26 0.049(4) 0.054(4) 0.056(4) 0.041(3) 0.026(3) 0.031(3)
C27 0.053(5) 0.127(8) 0.133(9) 0.108(8) 0.059(5) 0.058(5)
C31 0.052(4) 0.037(3) 0.035(3) 0.021(3) 0.015(3) 0.025(3)
C32 0.044(3) 0.033(3) 0.051(4) 0.019(3) 0.011(3) 0.018(3)
C33 0.074(5) 0.040(4) 0.095(7) 0.034(4) 0.025(5) 0.032(4)
C34 0.150(11) 0.064(6) 0.101(9) 0.016(6) 0.042(8) 0.070(7)
C35 0.128(10) 0.095(8) 0.147(12) 0.066(8) 0.020(9) 0.079(8)
C36 0.160(13) 0.062(6) 0.190(15) 0.082(9) 0.096(12) 0.056(8)
C37 0.038(3) 0.033(3) 0.042(3) 0.024(3) 0.010(3) 0.017(2)
C38 0.040(3) 0.038(3) 0.040(3) 0.024(3) 0.012(3) 0.019(3)
C39 0.075(5) 0.060(4) 0.034(4) 0.025(3) 0.013(3) 0.033(4)
C40 0.094(7) 0.083(6) 0.038(4) 0.025(4) 0.025(4) 0.049(5)
C41 0.129(9) 0.086(7) 0.060(6) 0.055(5) 0.037(6) 0.032(6)
C42 0.087(7) 0.100(7) 0.049(5) 0.030(5) 0.006(4) 0.055(6)
C43 0.063(5) 0.063(5) 0.045(4) 0.023(4) 0.018(4) 0.017(4)
C44 0.086(7) 0.101(8) 0.069(6) 0.043(6) 0.031(5) 0.059(6)
F1 0.095(5) 0.151(7) 0.233(11) 0.093(7) 0.044(6) 0.086(5)
F2 0.121(7) 0.085(6) 0.78(4) 0.177(13) 0.210(14) 0.066(5)
C45 0.053(4) 0.029(3) 0.049(4) 0.016(3) -0.005(3) 0.013(3)
C46 0.060(5) 0.039(4) 0.065(5) 0.028(4) 0.014(4) 0.016(3)
C47 0.064(4) 0.058(4) 0.047(4) 0.033(3) 0.034(4) 0.039(4)
F4 0.087(4) 0.041(3) 0.155(6) 0.046(3) 0.032(4) 0.028(3)
F5 0.146(6) 0.069(4) 0.067(4) 0.012(3) -0.036(4) -0.025(4)
F6 0.079(4) 0.087(4) 0.159(7) 0.069(4) 0.053(4) 0.026(3)
C48 0.064(5) 0.081(6) 0.046(4) 0.034(4) 0.023(4) 0.032(4)
F9 0.134(5) 0.125(5) 0.054(3) 0.063(4) 0.023(3) 0.029(4)

loop_
_atom_type_symbol
_atom_type_description
_atom_type_scat_dispersion_real
_atom_type_scat_dispersion_imag
_atom_type_scat_source
Ag Ag -0.8971 1.1015 'International Tables Vol C Tables 4.2.6.8 and 6.1.1.4'
V V 0.3005 0.5294 'International Tables Vol C Tables 4.2.6.8 and 6.1.1.4'
F F 0.0171 0.0103 'International Tables Vol C Tables 4.2.6.8 and 6.1.1.4'
O O 0.0106 0.0060 'International Tables Vol C Tables 4.2.6.8 and 6.1.1.4'
N N 0.0061 0.0033 'International Tables Vol C Tables 4.2.6.8 and 6.1.1.4'
C C 0.0033 0.0016 'International Tables Vol C Tables 4.2.6.8 and 6.1.1.4'
H H 0.0000 0.0000 'International Tables Vol C Tables 4.2.6.8 and 6.1.1.4'

loop_
_geom_angle_atom_site_label_1
_geom_angle_atom_site_label_2
_geom_angle_atom_site_label_3
_geom_angle
_geom_angle_site_symmetry_1
_geom_angle_site_symmetry_3
C1 Ag1A C37 159.0(4) . 2_666
C1 Ag1A C38 132.5(4) . 2_666
C37 Ag1A C38 28.3(2) 2_666 2_666
C1 Ag1A Ag2 51.3(2) . .
C37 Ag1A Ag2 145.2(4) 2_666 .
C38 Ag1A Ag2 169.3(4) 2_666 .
C1 Ag1A Ag11 155.2(4) . 2_666
C37 Ag1A Ag11 42.4(2) 2_666 2_666
C38 Ag1A Ag11 70.6(3) 2_666 2_666
Ag2 Ag1A Ag11 104.3(3) . 2_666
C1 Ag1A Ag3B 40.1(3) . .
C37 Ag1A Ag3B 127.2(4) 2_666 .
C38 Ag1A Ag3B 116.0(3) 2_666 .
Ag2 Ag1A Ag3B 59.3(2) . .
Ag11 Ag1A Ag3B 128.9(4) 2_666 .
C1 Ag1A Ag3A 41.7(2) . .
C37 Ag1A Ag3A 126.6(3) 2_666 .
C38 Ag1A Ag3A 116.7(3) 2_666 .
Ag2 Ag1A Ag3A 58.19(17) . .
Ag11 Ag1A Ag3A 126.5(3) 2_666 .
Ag3B Ag1A Ag3A 2.6(2) . .
C1 Ag1B C37 174.9(3) . 2_666
C1 Ag1B C38 146.3(3) . 2_666
C37 Ag1B C38 29.7(2) 2_666 2_666
C1 Ag1B Ag2 49.04(19) . .
C37 Ag1B Ag2 134.7(2) 2_666 .
C38 Ag1B Ag2 164.2(2) 2_666 .
C1 Ag1B Ag3B 42.7(3) . .
C37 Ag1B Ag3B 133.9(3) 2_666 .
C38 Ag1B Ag3B 125.9(3) 2_666 .
Ag2 Ag1B Ag3B 59.7(2) . .
C1 Ag1B Ag3A 44.25(19) . .
C37 Ag1B Ag3A 132.63(18) 2_666 .
C38 Ag1B Ag3A 126.20(17) 2_666 .
Ag2 Ag1B Ag3A 58.72(8) . .
Ag3B Ag1B Ag3A 2.5(3) . .
C1 Ag1B Ag11 145.3(2) . 2_666
C37 Ag1B Ag11 38.78(16) 2_666 2_666
C38 Ag1B Ag11 68.36(17) 2_666 2_666
Ag2 Ag1B Ag11 96.32(9) . 2_666
Ag3B Ag1B Ag11 127.0(2) . 2_666
Ag3A Ag1B Ag11 124.50(11) . 2_666
C1 Ag2 O6 97.1(2) . .
C1 Ag2 C13 134.2(2) . .
O6 Ag2 C13 116.5(2) . .
C1 Ag2 O1 109.1(2) . .
O6 Ag2 O1 93.1(2) . .
C13 Ag2 O1 99.8(2) . .
C1 Ag2 C14 113.3(2) . .
O6 Ag2 C14 111.6(2) . .
C13 Ag2 C14 27.13(19) . .
O1 Ag2 C14 126.8(2) . .
C1 Ag2 Ag1A 51.3(2) . .
O6 Ag2 Ag1A 74.7(2) . .
C13 Ag2 Ag1A 162.5(2) . .
O1 Ag2 Ag1A 65.0(2) . .
C14 Ag2 Ag1A 164.6(2) . .
C1 Ag2 Ag1B 46.60(17) . .
O6 Ag2 Ag1B 79.09(17) . .
C13 Ag2 Ag1B 161.27(15) . .
O1 Ag2 Ag1B 67.57(16) . .
C14 Ag2 Ag1B 159.53(15) . .
Ag1A Ag2 Ag1B 5.5(2) . .
C1 Ag2 Ag3B 43.5(3) . .
O6 Ag2 Ag3B 136.8(2) . .
C13 Ag2 Ag3B 105.9(2) . .
O1 Ag2 Ag3B 87.2(2) . .
C14 Ag2 Ag3B 102.3(2) . .
Ag1A Ag2 Ag3B 66.4(2) . .
Ag1B Ag2 Ag3B 61.19(16) . .
C1 Ag2 Ag5 99.01(18) . .
O6 Ag2 Ag5 162.95(16) . .
C13 Ag2 Ag5 46.99(14) . .
O1 Ag2 Ag5 86.98(14) . .
C14 Ag2 Ag5 56.40(13) . .
Ag1A Ag2 Ag5 120.27(16) . .
Ag1B Ag2 Ag5 116.37(5) . .
Ag3B Ag2 Ag5 60.21(16) . .
C1 Ag2 Ag3A 47.28(19) . .
O6 Ag2 Ag3A 140.75(17) . .
C13 Ag2 Ag3A 102.22(15) . .
O1 Ag2 Ag3A 86.28(12) . .
C14 Ag2 Ag3A 99.71(14) . .
Ag1A Ag2 Ag3A 69.57(16) . .
Ag1B Ag2 Ag3A 64.41(6) . .
Ag3B Ag2 Ag3A 4.0(2) . .
Ag5 Ag2 Ag3A 56.29(6) . .
C1 Ag2 Ag6 164.25(18) . .
O6 Ag2 Ag6 96.98(16) . .
C13 Ag2 Ag6 42.11(14) . .
O1 Ag2 Ag6 63.07(14) . .
C14 Ag2 Ag6 67.53(13) . .
Ag1A Ag2 Ag6 126.77(19) . .
Ag1B Ag2 Ag6 130.21(7) . .
Ag3B Ag2 Ag6 120.84(18) . .
Ag5 Ag2 Ag6 67.865(15) . .
Ag3A Ag2 Ag6 117.11(7) . .
C1 Ag3A O9 127.9(3) . 2_666
C1 Ag3A C19 139.3(3) . .
O9 Ag3A C19 82.9(2) 2_666 .
C1 Ag3A O2 108.1(2) . .
O9 Ag3A O2 82.6(2) 2_666 .
C19 Ag3A O2 101.0(2) . .
C1 Ag3A Ag5 104.5(2) . .
O9 Ag3A Ag5 126.84(18) 2_666 .
C19 Ag3A Ag5 46.91(16) . .
O2 Ag3A Ag5 90.03(16) . .
C1 Ag3A Ag10 166.0(2) . 2_666
O9 Ag3A Ag10 57.25(16) 2_666 2_666
C19 Ag3A Ag10 49.18(15) . 2_666
O2 Ag3A Ag10 58.25(14) . 2_666
Ag5 Ag3A Ag10 74.20(8) . 2_666
C1 Ag3A Ag2 47.78(19) . .
O9 Ag3A Ag2 166.48(17) 2_666 .
C19 Ag3A Ag2 107.75(19) . .
O2 Ag3A Ag2 87.17(13) . .
Ag5 Ag3A Ag2 61.67(7) . .
Ag10 Ag3A Ag2 123.55(12) 2_666 .
C1 Ag3A Ag1B 42.60(17) . .
O9 Ag3A Ag1B 110.61(17) 2_666 .
C19 Ag3A Ag1B 159.4(2) . .
O2 Ag3A Ag1B 66.95(14) . .
Ag5 Ag3A Ag1B 114.36(12) . .
Ag10 Ag3A Ag1B 124.68(11) 2_666 .
Ag2 Ag3A Ag1B 56.86(7) . .
C1 Ag3A Ag1A 42.1(2) . .
O9 Ag3A Ag1A 115.0(2) 2_666 .
C19 Ag3A Ag1A 154.9(2) . .
O2 Ag3A Ag1A 66.3(2) . .
Ag5 Ag3A Ag1A 109.42(17) . .
Ag10 Ag3A Ag1A 124.54(19) 2_666 .
Ag2 Ag3A Ag1A 52.24(14) . .
Ag1B Ag3A Ag1A 4.95(19) . .
C1 Ag3B O9 135.9(5) . 2_666
C1 Ag3B O2 112.5(4) . .
O9 Ag3B O2 81.1(3) 2_666 .
C1 Ag3B C19 137.4(5) . .
O9 Ag3B C19 78.3(3) 2_666 .
O2 Ag3B C19 94.7(4) . .
C1 Ag3B Ag2 48.9(3) . .
O9 Ag3B Ag2 168.4(4) 2_666 .
O2 Ag3B Ag2 87.3(3) . .
C19 Ag3B Ag2 103.7(3) . .
C1 Ag3B Ag5 104.0(4) . .
O9 Ag3B Ag5 119.1(3) 2_666 .
O2 Ag3B Ag5 85.7(3) . .
C19 Ag3B Ag5 43.88(19) . .
Ag2 Ag3B Ag5 60.4(2) . .
C1 Ag3B Ag1B 45.6(2) . .
O9 Ag3B Ag1B 115.2(4) 2_666 .
O2 Ag3B Ag1B 69.3(2) . .
C19 Ag3B Ag1B 155.8(4) . .
Ag2 Ag3B Ag1B 59.07(18) . .
Ag5 Ag3B Ag1B 114.6(3) . .
C1 Ag3B Ag10 165.7(5) . 2_666
O9 Ag3B Ag10 54.3(2) 2_666 2_666
O2 Ag3B Ag10 55.4(2) . 2_666
C19 Ag3B Ag10 45.78(19) . 2_666
Ag2 Ag3B Ag10 118.9(3) . 2_666
Ag5 Ag3B Ag10 69.46(19) . 2_666
Ag1B Ag3B Ag10 124.3(3) . 2_666
C1 Ag3B Ag1A 44.9(3) . .
O9 Ag3B Ag1A 119.6(4) 2_666 .
O2 Ag3B Ag1A 68.6(3) . .
C19 Ag3B Ag1A 151.3(4) . .
Ag2 Ag3B Ag1A 54.2(2) . .
Ag5 Ag3B Ag1A 109.5(3) . .
Ag1B Ag3B Ag1A 5.1(2) . .
Ag10 Ag3B Ag1A 124.0(4) 2_666 .
C31 Ag4 O8 106.3(2) . .
C31 Ag4 C19 140.8(2) . .
O8 Ag4 C19 99.9(2) . .
C31 Ag4 O3 103.6(2) . 2_666
O8 Ag4 O3 98.0(2) . 2_666
C19 Ag4 O3 101.0(2) . 2_666
C31 Ag4 Ag7 47.30(16) . 2_666
O8 Ag4 Ag7 153.52(17) . 2_666
C19 Ag4 Ag7 104.21(14) . 2_666
O3 Ag4 Ag7 88.20(11) 2_666 2_666
C31 Ag4 Ag5 158.94(16) . .
O8 Ag4 Ag5 89.26(17) . .
C19 Ag4 Ag5 44.97(15) . .
O3 Ag4 Ag5 59.29(15) 2_666 .
Ag7 Ag4 Ag5 115.65(2) 2_666 .
C31 Ag4 Ag10 101.85(16) . 2_666
O8 Ag4 Ag10 146.04(17) . 2_666
C19 Ag4 Ag10 46.39(14) . 2_666
O3 Ag4 Ag10 93.38(15) 2_666 2_666
Ag7 Ag4 Ag10 58.156(16) 2_666 2_666
Ag5 Ag4 Ag10 69.383(17) . 2_666
C31 Ag4 Ag11 43.03(16) . .
O8 Ag4 Ag11 95.98(17) . .
C19 Ag4 Ag11 159.46(14) . .
O3 Ag4 Ag11 63.62(16) 2_666 .
Ag7 Ag4 Ag11 63.713(16) 2_666 .
Ag5 Ag4 Ag11 122.84(2) . .
Ag10 Ag4 Ag11 117.668(19) 2_666 .
C19 Ag5 C13 156.7(2) . .
C19 Ag5 C14 130.6(2) . .
C13 Ag5 C14 26.5(2) . .
C19 Ag5 Ag3A 56.05(17) . .
C13 Ag5 Ag3A 113.77(16) . .
C14 Ag5 Ag3A 103.50(14) . .
C19 Ag5 Ag9 136.29(16) . .
C13 Ag5 Ag9 56.36(14) . .
C14 Ag5 Ag9 71.03(13) . .
Ag3A Ag5 Ag9 167.25(6) . .
C19 Ag5 Ag4 52.84(16) . .
C13 Ag5 Ag4 142.00(14) . .
C14 Ag5 Ag4 141.48(13) . .
Ag3A Ag5 Ag4 104.21(7) . .
Ag9 Ag5 Ag4 86.189(19) . .
C19 Ag5 Ag3B 58.5(2) . .
C13 Ag5 Ag3B 111.0(2) . .
C14 Ag5 Ag3B 100.9(2) . .
Ag3A Ag5 Ag3B 2.8(2) . .
Ag9 Ag5 Ag3B 165.07(17) . .
Ag4 Ag5 Ag3B 106.96(18) . .
C19 Ag5 Ag2 117.08(16) . .
C13 Ag5 Ag2 53.03(14) . .
C14 Ag5 Ag2 55.43(12) . .
Ag3A Ag5 Ag2 62.04(6) . .
Ag9 Ag5 Ag2 106.30(2) . .
Ag4 Ag5 Ag2 162.88(2) . .
Ag3B Ag5 Ag2 59.40(18) . .
C13 Ag6 C7 168.0(2) . .
C13 Ag6 Ag9 57.10(15) . .
C7 Ag6 Ag9 119.67(15) . .
C13 Ag6 Ag8 122.58(15) . .
C7 Ag6 Ag8 53.69(15) . .
Ag9 Ag6 Ag8 66.142(16) . .
C13 Ag6 Ag7 135.38(15) . .
C7 Ag6 Ag7 52.27(14) . .
Ag9 Ag6 Ag7 158.25(2) . .
Ag8 Ag6 Ag7 101.112(18) . .
C13 Ag6 Ag2 51.07(15) . .
C7 Ag6 Ag2 136.23(15) . .
Ag9 Ag6 Ag2 103.088(18) . .
Ag8 Ag6 Ag2 162.80(2) . .
Ag7 Ag6 Ag2 84.503(17) . .
C31 Ag7 O5 118.5(2) 2_666 .
C31 Ag7 C7 148.3(2) 2_666 .
O5 Ag7 C7 84.3(2) . .
C31 Ag7 O1 101.2(2) 2_666 .
O5 Ag7 O1 81.3(2) . .
C7 Ag7 O1 104.1(2) . .
C31 Ag7 Ag4 50.18(17) 2_666 2_666
O5 Ag7 Ag4 162.37(17) . 2_666
C7 Ag7 Ag4 111.89(14) . 2_666
O1 Ag7 Ag4 87.72(11) . 2_666
C31 Ag7 Ag10 109.75(17) 2_666 .
O5 Ag7 Ag10 131.14(15) . .
C7 Ag7 Ag10 48.41(14) . .
O1 Ag7 Ag10 97.06(14) . .
Ag4 Ag7 Ag10 63.746(17) 2_666 .
C31 Ag7 Ag6 165.35(17) 2_666 .
O5 Ag7 Ag6 61.28(15) . .
C7 Ag7 Ag6 44.24(13) . .
O1 Ag7 Ag6 64.20(14) . .
Ag4 Ag7 Ag6 125.49(2) 2_666 .
Ag10 Ag7 Ag6 74.068(16) . .
C31 Ag7 Ag11 42.51(16) 2_666 2_666
O5 Ag7 Ag11 99.32(16) . 2_666
C7 Ag7 Ag11 162.59(13) . 2_666
O1 Ag7 Ag11 60.11(15) . 2_666
Ag4 Ag7 Ag11 63.139(16) 2_666 2_666
Ag10 Ag7 Ag11 122.23(2) . 2_666
Ag6 Ag7 Ag11 123.18(2) . 2_666
C25 Ag8 O10 106.3(2) . .
C25 Ag8 C7 140.4(2) . .
O10 Ag8 C7 104.0(2) . .
C25 Ag8 O2 102.60(19) . 2_666
O10 Ag8 O2 99.78(18) . 2_666
C7 Ag8 O2 96.58(18) . 2_666
C25 Ag8 Ag6 99.69(15) . .
O10 Ag8 Ag6 149.55(15) . .
C7 Ag8 Ag6 45.81(13) . .
O2 Ag8 Ag6 89.54(12) 2_666 .
C25 Ag8 Ag10 157.44(15) . .
O10 Ag8 Ag10 86.94(15) . .
C7 Ag8 Ag10 47.08(14) . .
O2 Ag8 Ag10 56.36(11) 2_666 .
Ag6 Ag8 Ag10 74.178(17) . .
C25 Ag8 Ag12 42.49(15) . .
O10 Ag8 Ag12 97.11(15) . .
C7 Ag8 Ag12 153.11(13) . .
O2 Ag8 Ag12 63.15(12) 2_666 .
Ag6 Ag8 Ag12 112.86(2) . .
Ag10 Ag8 Ag12 119.12(2) . .
C25 Ag8 Ag9 46.03(15) . .
O10 Ag8 Ag9 152.09(15) . .
C7 Ag8 Ag9 102.49(14) . .
O2 Ag8 Ag9 85.69(10) 2_666 .
Ag6 Ag8 Ag9 56.807(16) . .
Ag10 Ag8 Ag9 117.96(2) . .
Ag12 Ag8 Ag9 60.806(16) . .
C25 Ag9 O7 121.0(3) . .
C25 Ag9 O3 100.2(2) . 2_666
O7 Ag9 O3 98.4(2) . 2_666
C25 Ag9 C13 138.3(2) . .
O7 Ag9 C13 89.9(2) . .
O3 Ag9 C13 102.1(2) 2_666 .
C25 Ag9 C26 27.0(2) . .
O7 Ag9 C26 114.0(3) . .
O3 Ag9 C26 126.7(2) 2_666 .
C13 Ag9 C26 118.16(19) . .
C25 Ag9 Ag5 158.40(15) . .
O7 Ag9 Ag5 74.5(2) . .
O3 Ag9 Ag5 60.58(15) 2_666 .
C13 Ag9 Ag5 47.98(14) . .
C26 Ag9 Ag5 165.19(13) . .
C25 Ag9 Ag6 100.40(15) . .
O7 Ag9 Ag6 134.76(19) . .
O3 Ag9 Ag6 90.85(15) 2_666 .
C13 Ag9 Ag6 44.88(14) . .
C26 Ag9 Ag6 94.14(14) . .
Ag5 Ag9 Ag6 72.074(17) . .
C25 Ag9 Ag12 41.15(15) . .
O7 Ag9 Ag12 112.33(17) . .
O3 Ag9 Ag12 60.91(15) 2_666 .
C13 Ag9 Ag12 152.89(14) . .
C26 Ag9 Ag12 67.90(15) . .
Ag5 Ag9 Ag12 121.45(2) . .
Ag6 Ag9 Ag12 110.834(19) . .
C25 Ag9 Ag8 46.54(15) . .
O7 Ag9 Ag8 167.4(2) . .
O3 Ag9 Ag8 84.38(10) 2_666 .
C13 Ag9 Ag8 101.50(14) . .
C26 Ag9 Ag8 55.90(16) . .
Ag5 Ag9 Ag8 117.13(2) . .
Ag6 Ag9 Ag8 57.051(15) . .
Ag12 Ag9 Ag8 58.356(15) . .
C7 Ag10 C19 159.5(2) . 2_666
C7 Ag10 O9 106.87(19) . .
C19 Ag10 O9 83.3(2) 2_666 .
C7 Ag10 Ag3A 145.05(15) . 2_666
C19 Ag10 Ag3A 54.96(16) 2_666 2_666
O9 Ag10 Ag3A 52.32(15) . 2_666
C7 Ag10 Ag7 54.17(14) . .
C19 Ag10 Ag7 108.79(15) 2_666 .
O9 Ag10 Ag7 150.75(13) . .
Ag3A Ag10 Ag7 155.58(7) 2_666 .
C7 Ag10 Ag8 51.91(14) . .
C19 Ag10 Ag8 147.99(15) 2_666 .
O9 Ag10 Ag8 72.70(13) . .
Ag3A Ag10 Ag8 93.19(5) 2_666 .
Ag7 Ag10 Ag8 102.36(2) . .
C7 Ag10 Ag3B 142.8(2) . 2_666
C19 Ag10 Ag3B 57.1(2) 2_666 2_666
O9 Ag10 Ag3B 50.7(2) . 2_666
Ag3A Ag10 Ag3B 2.3(2) 2_666 2_666
Ag7 Ag10 Ag3B 157.54(19) . 2_666
Ag8 Ag10 Ag3B 90.99(16) . 2_666
C7 Ag10 Ag4 111.99(14) . 2_666
C19 Ag10 Ag4 51.06(15) 2_666 2_666
O9 Ag10 Ag4 130.65(13) . 2_666
Ag3A Ag10 Ag4 101.75(6) 2_666 2_666
Ag7 Ag10 Ag4 58.097(16) . 2_666
Ag8 Ag10 Ag4 156.65(2) . 2_666
Ag3B Ag10 Ag4 104.07(17) 2_666 2_666
C37 Ag11 C31 177.5(2) . .
C37 Ag11 C32 149.0(2) . .
C31 Ag11 C32 28.5(2) . .
C37 Ag11 Ag1A 46.5(2) . 2_666
C31 Ag11 Ag1A 134.9(2) . 2_666
C32 Ag11 Ag1A 148.1(2) . 2_666
C37 Ag11 Ag4 137.75(16) . .
C31 Ag11 Ag4 43.94(16) . .
C32 Ag11 Ag4 63.36(15) . .
Ag1A Ag11 Ag4 128.61(17) 2_666 .
C37 Ag11 Ag12 43.00(16) . .
C31 Ag11 Ag12 138.52(17) . .
C32 Ag11 Ag12 143.13(15) . .
Ag1A Ag11 Ag12 68.78(14) 2_666 .
Ag4 Ag11 Ag12 94.793(18) . .
C37 Ag11 Ag7 140.88(15) . 2_666
C31 Ag11 Ag7 41.11(15) . 2_666
C32 Ag11 Ag7 67.56(15) . 2_666
Ag1A Ag11 Ag7 95.54(16) 2_666 2_666
Ag4 Ag11 Ag7 53.148(15) . 2_666
Ag12 Ag11 Ag7 124.380(18) . 2_666
C37 Ag11 Ag1B 42.71(17) . 2_666
C31 Ag11 Ag1B 138.78(17) . 2_666
C32 Ag11 Ag1B 152.21(16) . 2_666
Ag1A Ag11 Ag1B 4.33(18) 2_666 2_666
Ag4 Ag11 Ag1B 128.86(5) . 2_666
Ag12 Ag11 Ag1B 64.63(4) . 2_666
Ag7 Ag11 Ag1B 98.90(6) 2_666 2_666
C25 Ag12 C37 170.9(2) . .
C25 Ag12 C38 144.7(2) . .
C37 Ag12 C38 29.5(2) . .
C25 Ag12 Ag8 48.18(16) . .
C37 Ag12 Ag8 138.84(15) . .
C38 Ag12 Ag8 127.42(14) . .
C25 Ag12 Ag9 46.03(16) . .
C37 Ag12 Ag9 139.26(16) . .
C38 Ag12 Ag9 168.64(15) . .
Ag8 Ag12 Ag9 60.838(15) . .
C25 Ag12 Ag11 144.00(17) . .
C37 Ag12 Ag11 39.87(16) . .
C38 Ag12 Ag11 69.31(15) . .
Ag8 Ag12 Ag11 131.914(19) . .
Ag9 Ag12 Ag11 99.396(19) . .
O1 V O2 110.2(2) . .
O1 V O3 109.4(3) . .
O2 V O3 110.6(2) . .
O1 V O4 119.2(6) . .
O2 V O4 112.1(7) . .
O3 V O4 94.2(5) . .
O1 V O4 97.1(6) . 2_666
O2 V O4 105.6(7) . 2_666
O3 V O4 123.0(5) . 2_666
O4 V O4 30.4(7) . 2_666
V O1 Ag2 124.1(2) . .
V O1 Ag7 118.1(2) . .
Ag2 O1 Ag7 113.28(17) . .
V O2 Ag8 122.1(2) . 2_666
V O2 Ag3A 119.2(2) . .
Ag8 O2 Ag3A 116.21(18) 2_666 .
V O2 Ag3B 120.0(3) . .
Ag8 O2 Ag3B 116.7(3) 2_666 .
V O3 Ag9 124.8(3) . 2_666
V O3 Ag4 120.9(2) . 2_666
Ag9 O3 Ag4 110.46(17) 2_666 2_666
O4 O4 V 75.9(13) 2_666 .
O4 O4 V 73.7(14) 2_666 2_666
V O4 V 149.6(7) . 2_666
C43 O5 Ag7 122.1(6) . .
C43 O6 Ag2 110.6(6) . .
C45 O7 Ag9 135.9(6) . .
C45 O8 Ag4 128.3(5) . .
C47 O9 Ag3A 136.0(5) . 2_666
C47 O9 Ag3B 131.8(5) . 2_666
C47 O9 Ag10 126.0(5) . .
Ag3A O9 Ag10 70.42(16) 2_666 .
Ag3B O9 Ag10 75.0(3) 2_666 .
C47 O10 Ag8 117.7(5) . .
C2 C1 Ag3B 116.2(6) . .
C2 C1 Ag1B 118.0(5) . .
Ag3B C1 Ag1B 91.7(4) . .
C2 C1 Ag3A 117.7(6) . .
Ag1B C1 Ag3A 93.2(3) . .
C2 C1 Ag2 145.0(6) . .
Ag3B C1 Ag2 87.7(4) . .
Ag1B C1 Ag2 84.4(2) . .
Ag3A C1 Ag2 84.9(2) . .
C2 C1 Ag1A 122.1(5) . .
Ag1B C1 Ag1A 7.9(2) . .
Ag3A C1 Ag1A 96.2(3) . .
Ag2 C1 Ag1A 77.4(3) . .
C1 C2 C3 176.2(7) . .
C6 C3 C2 110.2(7) . .
C6 C3 C4 109.7(9) . .
C2 C3 C4 108.9(6) . .
C6 C3 C5 111.7(10) . .
C2 C3 C5 109.3(6) . .
C4 C3 C5 107.0(9) . .
C8 C7 Ag6 139.3(5) . .
C8 C7 Ag10 107.9(4) . .
Ag6 C7 Ag10 110.4(2) . .
C8 C7 Ag8 119.2(4) . .
Ag6 C7 Ag8 80.50(18) . .
Ag10 C7 Ag8 81.00(18) . .
C8 C7 Ag7 91.7(4) . .
Ag6 C7 Ag7 83.49(18) . .
Ag10 C7 Ag7 77.42(17) . .
Ag8 C7 Ag7 146.6(2) . .
C7 C8 C9 175.8(7) . .
C12 C9 C8 111.8(8) . .
C12 C9 C11 118.1(10) . .
C8 C9 C11 108.2(8) . .
C12 C9 C10 106.8(9) . .
C8 C9 C10 109.3(8) . .
C11 C9 C10 102.0(9) . .
C14 C13 Ag6 154.7(5) . .
C14 C13 Ag5 98.6(4) . .
Ag6 C13 Ag5 104.5(3) . .
C14 C13 Ag2 86.9(4) . .
Ag6 C13 Ag2 86.8(2) . .
Ag5 C13 Ag2 79.98(18) . .
C14 C13 Ag9 118.5(4) . .
Ag6 C13 Ag9 78.02(18) . .
Ag5 C13 Ag9 75.67(18) . .
Ag2 C13 Ag9 146.9(3) . .
C13 C14 C15 175.7(7) . .
C13 C14 Ag2 66.0(4) . .
C15 C14 Ag2 118.2(4) . .
C13 C14 Ag5 54.9(4) . .
C15 C14 Ag5 126.4(4) . .
Ag2 C14 Ag5 68.18(15) . .
C14 C15 C17 108.2(6) . .
C14 C15 C18 108.7(6) . .
C17 C15 C18 111.4(7) . .
C14 C15 C16 108.8(6) . .
C17 C15 C16 111.1(7) . .
C18 C15 C16 108.7(7) . .
C20 C19 Ag5 146.1(5) . .
C20 C19 Ag10 109.7(5) . 2_666
Ag5 C19 Ag10 104.1(2) . 2_666
C20 C19 Ag4 99.5(5) . .
Ag5 C19 Ag4 82.2(2) . .
Ag10 C19 Ag4 82.55(19) 2_666 .
C20 C19 Ag3A 113.4(5) . .
Ag5 C19 Ag3A 77.0(2) . .
Ag10 C19 Ag3A 75.85(19) 2_666 .
Ag4 C19 Ag3A 145.1(3) . .
C20 C19 Ag3B 112.0(5) . .
Ag5 C19 Ag3B 77.6(3) . .
Ag10 C19 Ag3B 77.1(3) 2_666 .
Ag4 C19 Ag3B 146.7(3) . .
C19 C20 C21 176.9(8) . .
C22 C21 C24 101.8(16) . .
C22 C21 C23 107.8(15) . .
C24 C21 C23 114.7(14) . .
C22 C21 C20 107.8(13) . .
C24 C21 C20 111.4(13) . .
C23 C21 C20 112.5(9) . .
C26 C25 Ag12 169.7(5) . .
C26 C25 Ag9 93.3(5) . .
Ag12 C25 Ag9 92.8(2) . .
C26 C25 Ag8 99.3(5) . .
Ag12 C25 Ag8 89.3(2) . .
Ag9 C25 Ag8 87.43(19) . .
C25 C26 C27 173.6(8) . .
C25 C26 Ag9 59.8(4) . .
C27 C26 Ag9 126.6(5) . .
C28 C27 C30 120.8(10) . .
C28 C27 C26 111.6(9) . .
C30 C27 C26 110.2(8) . .
C28 C27 C29 104.6(9) . .
C30 C27 C29 102.7(10) . .
C26 C27 C29 105.2(11) . .
C32 C31 Ag7 152.4(6) . 2_666
C32 C31 Ag11 90.9(5) . .
Ag7 C31 Ag11 96.4(2) 2_666 .
C32 C31 Ag4 123.7(5) . .
Ag7 C31 Ag4 82.52(19) 2_666 .
Ag11 C31 Ag4 93.0(2) . .
C31 C32 C33 174.5(8) . .
C31 C32 Ag11 60.6(4) . .
C33 C32 Ag11 124.9(6) . .
C32 C33 C36 108.3(8) . .
C32 C33 C34 107.9(8) . .
C36 C33 C34 111.9(10) . .
C32 C33 C35 109.0(7) . .
C36 C33 C35 109.9(10) . .
C34 C33 C35 109.8(10) . .
C38 C37 Ag11 174.2(5) . .
C38 C37 Ag12 87.2(4) . .
Ag11 C37 Ag12 97.1(2) . .
C38 C37 Ag1A 91.4(5) . 2_666
Ag11 C37 Ag1A 91.1(3) . 2_666
Ag12 C37 Ag1A 106.4(3) . 2_666
C38 C37 Ag1B 84.3(4) . 2_666
Ag11 C37 Ag1B 98.5(2) . 2_666
Ag12 C37 Ag1B 102.3(2) . 2_666
C37 C38 C39 171.6(6) . .
C37 C38 Ag1B 66.1(4) . 2_666
C39 C38 Ag1B 119.5(5) . 2_666
C37 C38 Ag12 63.3(4) . .
C39 C38 Ag12 121.2(5) . .
Ag1B C38 Ag12 89.80(19) 2_666 .
C37 C38 Ag1A 60.3(4) . 2_666
C39 C38 Ag1A 124.7(5) . 2_666
Ag12 C38 Ag1A 89.7(3) . 2_666
C38 C39 C42 109.2(7) . .
C38 C39 C40 109.7(6) . .
C42 C39 C40 109.6(7) . .
C38 C39 C41 107.2(6) . .
C42 C39 C41 110.7(8) . .
C40 C39 C41 110.3(8) . .
O5 C43 O6 130.2(9) . .
O5 C43 C44 116.6(8) . .
O6 C43 C44 113.2(8) . .
F2 C44 F1 115.6(12) . .
F2 C44 F3 108.5(14) . .
F1 C44 F3 89.3(10) . .
F2 C44 C43 116.6(10) . .
F1 C44 C43 115.8(10) . .
F3 C44 C43 106.8(9) . .
O7 C45 O8 132.2(7) . .
O7 C45 C46 114.3(8) . .
O8 C45 C46 113.4(7) . .
F6 C46 F5 105.8(8) . .
F6 C46 F4 106.1(7) . .
F5 C46 F4 107.2(8) . .
F6 C46 C45 114.8(7) . .
F5 C46 C45 110.4(6) . .
F4 C46 C45 112.0(7) . .
O10 C47 O9 129.4(7) . .
O10 C47 C48 115.6(6) . .
O9 C47 C48 115.0(7) . .
F9 C48 F8 108.4(7) . .
F9 C48 F7 104.4(8) . .
F8 C48 F7 106.7(8) . .
F9 C48 C47 116.4(8) . .
F8 C48 C47 111.0(7) . .
F7 C48 C47 109.3(7) . .

loop_
_geom_bond_atom_site_label_1
_geom_bond_atom_site_label_2
_geom_bond_distance
_geom_bond_site_symmetry_2
Ag1A C1 2.245(11) .
Ag1A C37 2.248(11) 2_666
Ag1A C38 2.587(10) 2_666
Ag1A Ag2 2.807(9) .
Ag1A Ag11 3.099(9) 2_666
Ag1A Ag3B 3.171(11) .
Ag1A Ag3A 3.327(9) .
Ag1B C1 2.158(7) .
Ag1B C37 2.265(7) 2_666
Ag1B C38 2.466(7) 2_666
Ag1B Ag2 2.955(3) .
Ag1B Ag3B 3.019(9) .
Ag1B Ag3A 3.183(3) .
Ag1B Ag11 3.302(3) 2_666
Ag2 C1 2.243(7) .
Ag2 O6 2.382(6) .
Ag2 C13 2.439(5) .
Ag2 O1 2.445(5) .
Ag2 C14 2.666(6) .
Ag2 Ag3B 2.976(10) .
Ag2 Ag5 3.0061(7) .
Ag2 Ag3A 3.017(3) .
Ag2 Ag6 3.1303(7) .
Ag3A C1 2.225(8) .
Ag3A O9 2.406(6) 2_666
Ag3A C19 2.418(6) .
Ag3A O2 2.511(5) .
Ag3A Ag5 2.841(3) .
Ag3A Ag10 2.864(3) 2_666
Ag3B C1 2.050(12) .
Ag3B O9 2.437(12) 2_666
Ag3B O2 2.552(11) .
Ag3B C19 2.619(10) .
Ag3B Ag5 3.000(9) .
Ag3B Ag10 3.040(9) 2_666
Ag4 C31 2.244(6) .
Ag4 O8 2.346(6) .
Ag4 C19 2.401(6) .
Ag4 O3 2.460(4) 2_666
Ag4 Ag7 2.8973(7) 2_666
Ag4 Ag5 2.9845(7) .
Ag4 Ag10 3.0608(7) 2_666
Ag4 Ag11 3.2301(7) .
Ag5 C19 2.129(6) .
Ag5 C13 2.232(6) .
Ag5 C14 2.697(6) .
Ag5 Ag9 2.9110(7) .
Ag6 C13 2.102(6) .
Ag6 C7 2.124(6) .
Ag6 Ag9 2.9142(7) .
Ag6 Ag8 2.9223(7) .
Ag6 Ag7 3.0255(7) .
Ag7 C31 2.148(6) 2_666
Ag7 O5 2.383(6) .
Ag7 C7 2.408(5) .
Ag7 O1 2.511(4) .
Ag7 Ag4 2.8973(7) 2_666
Ag7 Ag10 2.8991(7) .
Ag7 Ag11 3.2464(6) 2_666
Ag8 C25 2.314(6) .
Ag8 O10 2.353(6) .
Ag8 C7 2.388(5) .
Ag8 O2 2.505(4) 2_666
Ag8 Ag10 2.9963(7) .
Ag8 Ag12 3.1050(7) .
Ag8 Ag9 3.1849(7) .
Ag9 C25 2.294(6) .
Ag9 O7 2.318(6) .
Ag9 O3 2.444(5) 2_666
Ag9 C13 2.501(6) .
Ag9 C26 2.651(7) .
Ag9 Ag12 3.1839(7) .
Ag10 C7 2.222(6) .
Ag10 C19 2.235(6) 2_666
Ag10 O9 2.557(5) .
Ag10 Ag3A 2.864(3) 2_666
Ag10 Ag3B 3.040(9) 2_666
Ag10 Ag4 3.0608(7) 2_666
Ag11 C37 2.091(6) .
Ag11 C31 2.207(6) .
Ag11 C32 2.533(7) .
Ag11 Ag1A 3.099(9) 2_666
Ag11 Ag12 3.2371(7) .
Ag11 Ag7 3.2464(7) 2_666
Ag11 Ag1B 3.302(3) 2_666
Ag12 C25 2.098(6) .
Ag12 C37 2.225(6) .
Ag12 C38 2.487(6) .
V O1 1.660(5) .
V O2 1.678(4) .
V O3 1.680(5) .
V O4 1.783(11) .
V O4 1.802(12) 2_666
O2 Ag8 2.505(4) 2_666
O3 Ag9 2.444(5) 2_666
O3 Ag4 2.460(4) 2_666
O4 O4 0.94(2) 2_666
O4 V 1.802(12) 2_666
O5 C43 1.193(10) .
O6 C43 1.231(10) .
O7 C45 1.213(10) .
O8 C45 1.240(10) .
O9 C47 1.234(8) .
O9 Ag3A 2.406(6) 2_666
O9 Ag3B 2.437(12) 2_666
O10 C47 1.226(9) .
O11 C49 1.441(17) .
C1 C2 1.192(9) .
C2 C3 1.486(9) .
C3 C6 1.472(13) .
C3 C4 1.516(12) .
C3 C5 1.532(13) .
C7 C8 1.207(8) .
C8 C9 1.470(9) .
C9 C12 1.421(15) .
C9 C11 1.504(15) .
C9 C10 1.605(15) .
C13 C14 1.218(9) .
C14 C15 1.487(9) .
C15 C17 1.509(11) .
C15 C18 1.518(10) .
C15 C16 1.529(11) .
C19 C20 1.208(9) .
C19 Ag10 2.235(6) 2_666
C20 C21 1.467(10) .
C21 C22 1.40(3) .
C21 C24 1.43(2) .
C21 C23 1.462(19) .
C25 C26 1.203(9) .
C26 C27 1.489(9) .
C27 C28 1.457(15) .
C27 C30 1.465(15) .
C27 C29 1.57(2) .
C31 C32 1.209(8) .
C31 Ag7 2.148(6) 2_666
C32 C33 1.493(9) .
C33 C36 1.509(14) .
C33 C34 1.524(15) .
C33 C35 1.538(14) .
C37 C38 1.226(9) .
C37 Ag1A 2.248(11) 2_666
C37 Ag1B 2.265(7) 2_666
C38 C39 1.477(9) .
C38 Ag1B 2.466(7) 2_666
C38 Ag1A 2.587(10) 2_666
C39 C42 1.520(12) .
C39 C40 1.528(11) .
C39 C41 1.544(12) .
C43 C44 1.562(13) .
C44 F2 1.126(13) .
C44 F1 1.296(13) .
C44 F3 1.357(14) .
C45 C46 1.536(9) .
C46 F6 1.300(10) .
C46 F5 1.312(10) .
C46 F4 1.321(9) .
C47 C48 1.534(11) .
C48 F9 1.287(10) .
C48 F8 1.298(11) .
C48 F7 1.343(11) .

loop_
_geom_torsion_atom_site_label_1
_geom_torsion_atom_site_label_2
_geom_torsion_atom_site_label_3
_geom_torsion_atom_site_label_4
_geom_torsion
_geom_torsion_site_symmetry_1
_geom_torsion_site_symmetry_4
C1 Ag3A Ag5 Ag2 21.93(18) . .
O9 Ag3A Ag5 Ag2 -167.5(2) 2_666 .
C19 Ag3A Ag5 Ag2 168.1(2) . .
O2 Ag3A Ag5 Ag2 -86.77(13) . .
Ag10 Ag3A Ag5 Ag2 -143.61(7) 2_666 .
Ag1B Ag3A Ag5 Ag2 -22.21(9) . .
Ag1A Ag3A Ag5 Ag2 -21.94(18) . .
C31 Ag4 Ag5 C19 -116.7(5) . .
O8 Ag4 Ag5 C19 104.8(3) . .
O3 Ag4 Ag5 C19 -155.5(2) 2_666 .
Ag7 Ag4 Ag5 C19 -84.5(2) 2_666 .
Ag10 Ag4 Ag5 C19 -48.2(2) 2_666 .
Ag11 Ag4 Ag5 C19 -158.6(2) . .
C31 Ag4 Ag5 C13 88.8(5) . .
O8 Ag4 Ag5 C13 -49.7(3) . .
C19 Ag4 Ag5 C13 -154.4(3) . .
O3 Ag4 Ag5 C13 50.1(3) 2_666 .
Ag7 Ag4 Ag5 C13 121.0(3) 2_666 .
Ag10 Ag4 Ag5 C13 157.3(3) 2_666 .
Ag11 Ag4 Ag5 C13 47.0(3) . .
C31 Ag4 Ag5 C14 132.3(5) . .
O8 Ag4 Ag5 C14 -6.2(3) . .
C19 Ag4 Ag5 C14 -111.0(3) . .
O3 Ag4 Ag5 C14 93.5(3) 2_666 .
Ag7 Ag4 Ag5 C14 164.5(2) 2_666 .
Ag10 Ag4 Ag5 C14 -159.2(2) 2_666 .
Ag11 Ag4 Ag5 C14 90.4(2) . .
C31 Ag4 Ag5 Ag3A -92.9(4) . .
O8 Ag4 Ag5 Ag3A 128.62(19) . .
C19 Ag4 Ag5 Ag3A 23.8(2) . .
O3 Ag4 Ag5 Ag3A -131.66(15) 2_666 .
Ag7 Ag4 Ag5 Ag3A -60.68(7) 2_666 .
Ag10 Ag4 Ag5 Ag3A -24.39(6) 2_666 .
Ag11 Ag4 Ag5 Ag3A -134.73(6) . .
C31 Ag4 Ag5 Ag9 79.6(4) . .
O8 Ag4 Ag5 Ag9 -58.85(18) . .
C19 Ag4 Ag5 Ag9 -163.63(19) . .
O3 Ag4 Ag5 Ag9 40.87(14) 2_666 .
Ag7 Ag4 Ag5 Ag9 111.85(2) 2_666 .
Ag10 Ag4 Ag5 Ag9 148.14(2) 2_666 .
Ag11 Ag4 Ag5 Ag9 37.79(3) . .
C31 Ag4 Ag5 Ag3B -93.2(5) . .
O8 Ag4 Ag5 Ag3B 128.3(3) . .
C19 Ag4 Ag5 Ag3B 23.6(3) . .
O3 Ag4 Ag5 Ag3B -131.9(2) 2_666 .
Ag7 Ag4 Ag5 Ag3B -61.0(2) 2_666 .
Ag10 Ag4 Ag5 Ag3B -24.7(2) 2_666 .
Ag11 Ag4 Ag5 Ag3B -135.0(2) . .
C31 Ag4 Ag5 Ag2 -58.1(4) . .
O8 Ag4 Ag5 Ag2 163.5(2) . .
C19 Ag4 Ag5 Ag2 58.7(2) . .
O3 Ag4 Ag5 Ag2 -96.83(16) 2_666 .
Ag7 Ag4 Ag5 Ag2 -25.85(9) 2_666 .
Ag10 Ag4 Ag5 Ag2 10.44(8) 2_666 .
Ag11 Ag4 Ag5 Ag2 -99.91(8) . .
C1 Ag3B Ag5 C19 -146.6(5) . .
O9 Ag3B Ag5 C19 23.9(4) 2_666 .
O2 Ag3B Ag5 C19 101.3(3) . .
Ag2 Ag3B Ag5 C19 -169.4(3) . .
Ag1B Ag3B Ag5 C19 166.2(5) . .
Ag10 Ag3B Ag5 C19 46.8(2) 2_666 .
Ag1A Ag3B Ag5 C19 166.8(5) . .
C1 Ag3B Ag5 C13 10.2(5) . .
O9 Ag3B Ag5 C13 -179.3(4) 2_666 .
O2 Ag3B Ag5 C13 -102.0(3) . .
C19 Ag3B Ag5 C13 156.7(3) . .
Ag2 Ag3B Ag5 C13 -12.7(2) . .
Ag1B Ag3B Ag5 C13 -37.1(4) . .
Ag10 Ag3B Ag5 C13 -156.47(18) 2_666 .
Ag1A Ag3B Ag5 C13 -36.4(4) . .
C1 Ag3B Ag5 C14 -15.4(4) . .
O9 Ag3B Ag5 C14 155.1(4) 2_666 .
O2 Ag3B Ag5 C14 -127.5(2) . .
C19 Ag3B Ag5 C14 131.2(2) . .
Ag2 Ag3B Ag5 C14 -38.21(19) . .
Ag1B Ag3B Ag5 C14 -62.6(4) . .
Ag10 Ag3B Ag5 C14 177.96(16) 2_666 .
Ag1A Ag3B Ag5 C14 -62.0(4) . .
C1 Ag3B Ag5 Ag3A -174(5) . .
O9 Ag3B Ag5 Ag3A -4(5) 2_666 .
O2 Ag3B Ag5 Ag3A 74(5) . .
C19 Ag3B Ag5 Ag3A -28(5) . .
Ag2 Ag3B Ag5 Ag3A 163(5) . .
Ag1B Ag3B Ag5 Ag3A 139(5) . .
Ag10 Ag3B Ag5 Ag3A 19(5) 2_666 .
Ag1A Ag3B Ag5 Ag3A 139(5) . .
C1 Ag3B Ag5 Ag9 40.5(10) . .
O9 Ag3B Ag5 Ag9 -149.0(5) 2_666 .
O2 Ag3B Ag5 Ag9 -71.6(8) . .
C19 Ag3B Ag5 Ag9 -172.9(6) . .
Ag2 Ag3B Ag5 Ag9 17.7(8) . .
Ag1B Ag3B Ag5 Ag9 -6.7(10) . .
Ag10 Ag3B Ag5 Ag9 -126.1(7) 2_666 .
Ag1A Ag3B Ag5 Ag9 -6.1(10) . .
C1 Ag3B Ag5 Ag4 -168.5(3) . .
O9 Ag3B Ag5 Ag4 2.0(4) 2_666 .
O2 Ag3B Ag5 Ag4 79.3(2) . .
C19 Ag3B Ag5 Ag4 -21.9(3) . .
Ag2 Ag3B Ag5 Ag4 168.66(7) . .
Ag1B Ag3B Ag5 Ag4 144.2(3) . .
Ag10 Ag3B Ag5 Ag4 24.84(17) 2_666 .
Ag1A Ag3B Ag5 Ag4 144.9(3) . .
C1 Ag3B Ag5 Ag2 22.8(3) . .
O9 Ag3B Ag5 Ag2 -166.7(5) 2_666 .
O2 Ag3B Ag5 Ag2 -89.3(2) . .
C19 Ag3B Ag5 Ag2 169.4(3) . .
Ag1B Ag3B Ag5 Ag2 -24.4(2) . .
Ag10 Ag3B Ag5 Ag2 -143.8(2) 2_666 .
Ag1A Ag3B Ag5 Ag2 -23.8(2) . .
C1 Ag2 Ag5 C19 -10.2(2) . .
O6 Ag2 Ag5 C19 -170.8(6) . .
C13 Ag2 Ag5 C19 -155.0(3) . .
O1 Ag2 Ag5 C19 98.6(2) . .
C14 Ag2 Ag5 C19 -122.3(2) . .
Ag1A Ag2 Ag5 C19 40.0(3) . .
Ag1B Ag2 Ag5 C19 35.51(19) . .
Ag3B Ag2 Ag5 C19 10.1(3) . .
Ag3A Ag2 Ag5 C19 11.06(19) . .
Ag6 Ag2 Ag5 C19 160.69(18) . .
C1 Ag2 Ag5 C13 144.8(3) . .
O6 Ag2 Ag5 C13 -15.8(6) . .
O1 Ag2 Ag5 C13 -106.4(2) . .
C14 Ag2 Ag5 C13 32.7(2) . .
Ag1A Ag2 Ag5 C13 -165.0(3) . .
Ag1B Ag2 Ag5 C13 -169.5(2) . .
Ag3B Ag2 Ag5 C13 165.2(3) . .
Ag3A Ag2 Ag5 C13 166.1(2) . .
Ag6 Ag2 Ag5 C13 -44.28(19) . .
C1 Ag2 Ag5 C14 112.1(2) . .
O6 Ag2 Ag5 C14 -48.5(6) . .
C13 Ag2 Ag5 C14 -32.7(2) . .
O1 Ag2 Ag5 C14 -139.1(2) . .
Ag1A Ag2 Ag5 C14 162.3(3) . .
Ag1B Ag2 Ag5 C14 157.83(18) . .
Ag3B Ag2 Ag5 C14 132.5(3) . .
Ag3A Ag2 Ag5 C14 133.38(17) . .
Ag6 Ag2 Ag5 C14 -76.99(16) . .
C1 Ag2 Ag5 Ag3A -21.30(18) . .
O6 Ag2 Ag5 Ag3A 178.1(6) . .
C13 Ag2 Ag5 Ag3A -166.1(2) . .
O1 Ag2 Ag5 Ag3A 87.54(14) . .
C14 Ag2 Ag5 Ag3A -133.38(17) . .
Ag1A Ag2 Ag5 Ag3A 28.9(2) . .
Ag1B Ag2 Ag5 Ag3A 24.45(10) . .
Ag3B Ag2 Ag5 Ag3A -0.9(3) . .
Ag6 Ag2 Ag5 Ag3A 149.63(7) . .
C1 Ag2 Ag5 Ag9 164.29(16) . .
O6 Ag2 Ag5 Ag9 3.7(6) . .
C13 Ag2 Ag5 Ag9 19.50(19) . .
O1 Ag2 Ag5 Ag9 -86.87(13) . .
C14 Ag2 Ag5 Ag9 52.21(16) . .
Ag1A Ag2 Ag5 Ag9 -145.5(2) . .
Ag1B Ag2 Ag5 Ag9 -149.96(7) . .
Ag3B Ag2 Ag5 Ag9 -175.3(2) . .
Ag3A Ag2 Ag5 Ag9 -174.41(7) . .
Ag6 Ag2 Ag5 Ag9 -24.782(19) . .
C1 Ag2 Ag5 Ag4 -60.11(18) . .
O6 Ag2 Ag5 Ag4 139.3(6) . .
C13 Ag2 Ag5 Ag4 155.1(2) . .
O1 Ag2 Ag5 Ag4 48.73(15) . .
C14 Ag2 Ag5 Ag4 -172.19(18) . .
Ag1A Ag2 Ag5 Ag4 -9.9(2) . .
Ag1B Ag2 Ag5 Ag4 -14.36(11) . .
Ag3B Ag2 Ag5 Ag4 -39.7(2) . .
Ag3A Ag2 Ag5 Ag4 -38.81(10) . .
Ag6 Ag2 Ag5 Ag4 110.82(8) . .
C1 Ag2 Ag5 Ag3B -20.4(3) . .
O6 Ag2 Ag5 Ag3B 179.0(6) . .
C13 Ag2 Ag5 Ag3B -165.2(3) . .
O1 Ag2 Ag5 Ag3B 88.5(3) . .
C14 Ag2 Ag5 Ag3B -132.5(3) . .
Ag1A Ag2 Ag5 Ag3B 29.8(3) . .
Ag1B Ag2 Ag5 Ag3B 25.4(2) . .
Ag3A Ag2 Ag5 Ag3B 0.9(3) . .
Ag6 Ag2 Ag5 Ag3B 150.5(2) . .
C1 Ag2 Ag6 C13 84.6(6) . .
O6 Ag2 Ag6 C13 -122.3(3) . .
O1 Ag2 Ag6 C13 147.8(3) . .
C14 Ag2 Ag6 C13 -11.8(3) . .
Ag1A Ag2 Ag6 C13 161.6(3) . .
Ag1B Ag2 Ag6 C13 156.1(2) . .
Ag3B Ag2 Ag6 C13 79.4(3) . .
Ag5 Ag2 Ag6 C13 49.6(2) . .
Ag3A Ag2 Ag6 C13 77.8(2) . .
C1 Ag2 Ag6 C7 -108.4(6) . .
O6 Ag2 Ag6 C7 44.7(3) . .
C13 Ag2 Ag6 C7 167.0(3) . .
O1 Ag2 Ag6 C7 -45.2(3) . .
C14 Ag2 Ag6 C7 155.2(3) . .
Ag1A Ag2 Ag6 C7 -31.3(3) . .
Ag1B Ag2 Ag6 C7 -36.9(2) . .
Ag3B Ag2 Ag6 C7 -113.6(3) . .
Ag5 Ag2 Ag6 C7 -143.4(2) . .
Ag3A Ag2 Ag6 C7 -115.2(2) . .
C1 Ag2 Ag6 Ag9 59.4(6) . .
O6 Ag2 Ag6 Ag9 -147.54(17) . .
C13 Ag2 Ag6 Ag9 -25.2(2) . .
O1 Ag2 Ag6 Ag9 122.58(13) . .
C14 Ag2 Ag6 Ag9 -37.06(14) . .
Ag1A Ag2 Ag6 Ag9 136.42(19) . .
Ag1B Ag2 Ag6 Ag9 130.87(6) . .
Ag3B Ag2 Ag6 Ag9 54.2(2) . .
Ag5 Ag2 Ag6 Ag9 24.367(19) . .
Ag3A Ag2 Ag6 Ag9 52.56(6) . .
C1 Ag2 Ag6 Ag8 10.2(6) . .
O6 Ag2 Ag6 Ag8 163.26(18) . .
C13 Ag2 Ag6 Ag8 -74.4(2) . .
O1 Ag2 Ag6 Ag8 73.37(15) . .
C14 Ag2 Ag6 Ag8 -86.27(16) . .
Ag1A Ag2 Ag6 Ag8 87.2(2) . .
Ag1B Ag2 Ag6 Ag8 81.66(9) . .
Ag3B Ag2 Ag6 Ag8 5.0(2) . .
Ag5 Ag2 Ag6 Ag8 -24.84(7) . .
Ag3A Ag2 Ag6 Ag8 3.35(9) . .
C1 Ag2 Ag6 Ag7 -100.0(6) . .
O6 Ag2 Ag6 Ag7 53.14(17) . .
C13 Ag2 Ag6 Ag7 175.5(2) . .
O1 Ag2 Ag6 Ag7 -36.75(13) . .
C14 Ag2 Ag6 Ag7 163.62(14) . .
Ag1A Ag2 Ag6 Ag7 -22.91(19) . .
Ag1B Ag2 Ag6 Ag7 -28.45(6) . .
Ag3B Ag2 Ag6 Ag7 -105.2(2) . .
Ag5 Ag2 Ag6 Ag7 -134.96(2) . .
Ag3A Ag2 Ag6 Ag7 -106.76(6) . .
C13 Ag6 Ag7 C31 39.2(7) . 2_666
C7 Ag6 Ag7 C31 -153.2(7) . 2_666
Ag9 Ag6 Ag7 C31 -77.7(7) . 2_666
Ag8 Ag6 Ag7 C31 -129.4(7) . 2_666
Ag2 Ag6 Ag7 C31 34.2(7) . 2_666
C13 Ag6 Ag7 O5 -54.0(3) . .
C7 Ag6 Ag7 O5 113.6(3) . .
Ag9 Ag6 Ag7 O5 -170.9(2) . .
Ag8 Ag6 Ag7 O5 137.4(2) . .
Ag2 Ag6 Ag7 O5 -59.0(2) . .
C13 Ag6 Ag7 C7 -167.6(3) . .
Ag9 Ag6 Ag7 C7 75.49(19) . .
Ag8 Ag6 Ag7 C7 23.80(19) . .
Ag2 Ag6 Ag7 C7 -172.63(19) . .
C13 Ag6 Ag7 O1 40.3(3) . .
C7 Ag6 Ag7 O1 -152.1(2) . .
Ag9 Ag6 Ag7 O1 -76.64(14) . .
Ag8 Ag6 Ag7 O1 -128.32(13) . .
Ag2 Ag6 Ag7 O1 35.24(13) . .
C13 Ag6 Ag7 Ag4 106.8(2) . 2_666
C7 Ag6 Ag7 Ag4 -85.64(19) . 2_666
Ag9 Ag6 Ag7 Ag4 -10.16(7) . 2_666
Ag8 Ag6 Ag7 Ag4 -61.84(3) . 2_666
Ag2 Ag6 Ag7 Ag4 101.72(3) . 2_666
C13 Ag6 Ag7 Ag10 146.5(2) . .
C7 Ag6 Ag7 Ag10 -45.87(19) . .
Ag9 Ag6 Ag7 Ag10 29.62(6) . .
Ag8 Ag6 Ag7 Ag10 -22.068(19) . .
Ag2 Ag6 Ag7 Ag10 141.499(19) . .
C13 Ag6 Ag7 Ag11 28.1(2) . 2_666
C7 Ag6 Ag7 Ag11 -164.30(19) . 2_666
Ag9 Ag6 Ag7 Ag11 -88.81(6) . 2_666
Ag8 Ag6 Ag7 Ag11 -140.50(2) . 2_666
Ag2 Ag6 Ag7 Ag11 23.07(2) . 2_666
C13 Ag6 Ag8 C25 8.5(3) . .
C7 Ag6 Ag8 C25 -157.6(2) . .
Ag9 Ag6 Ag8 C25 17.56(15) . .
Ag7 Ag6 Ag8 C25 179.02(15) . .
Ag2 Ag6 Ag8 C25 71.30(17) . .
C13 Ag6 Ag8 O10 157.1(4) . .
C7 Ag6 Ag8 O10 -9.1(3) . .
Ag9 Ag6 Ag8 O10 166.1(3) . .
Ag7 Ag6 Ag8 O10 -32.4(3) . .
Ag2 Ag6 Ag8 O10 -140.2(3) . .
C13 Ag6 Ag8 C7 166.2(3) . .
Ag9 Ag6 Ag8 C7 175.21(18) . .
Ag7 Ag6 Ag8 C7 -23.33(18) . .
Ag2 Ag6 Ag8 C7 -131.1(2) . .
C13 Ag6 Ag8 O2 -94.2(2) . 2_666
C7 Ag6 Ag8 O2 99.6(2) . 2_666
Ag9 Ag6 Ag8 O2 -85.15(11) . 2_666
Ag7 Ag6 Ag8 O2 76.31(11) . 2_666
Ag2 Ag6 Ag8 O2 -31.41(13) . 2_666
C13 Ag6 Ag8 Ag10 -149.2(2) . .
C7 Ag6 Ag8 Ag10 44.64(18) . .
Ag9 Ag6 Ag8 Ag10 -140.15(2) . .
Ag7 Ag6 Ag8 Ag10 21.305(19) . .
Ag2 Ag6 Ag8 Ag10 -86.42(7) . .
C13 Ag6 Ag8 Ag12 -33.8(2) . .
C7 Ag6 Ag8 Ag12 160.07(18) . .
Ag9 Ag6 Ag8 Ag12 -24.721(19) . .
Ag7 Ag6 Ag8 Ag12 136.738(19) . .
Ag2 Ag6 Ag8 Ag12 29.01(8) . .
C13 Ag6 Ag8 Ag9 -9.1(2) . .
C7 Ag6 Ag8 Ag9 -175.21(18) . .
Ag7 Ag6 Ag8 Ag9 161.46(2) . .
Ag2 Ag6 Ag8 Ag9 53.73(7) . .
C19 Ag5 Ag9 C25 -88.6(5) . .
C13 Ag5 Ag9 C25 117.1(5) . .
C14 Ag5 Ag9 C25 141.9(4) . .
Ag3A Ag5 Ag9 C25 75.5(5) . .
Ag4 Ag5 Ag9 C25 -69.6(4) . .
Ag3B Ag5 Ag9 C25 82.6(9) . .
Ag2 Ag5 Ag9 C25 98.5(4) . .
C19 Ag5 Ag9 O7 49.8(3) . .
C13 Ag5 Ag9 O7 -104.4(2) . .
C14 Ag5 Ag9 O7 -79.6(2) . .
Ag3A Ag5 Ag9 O7 -146.0(4) . .
Ag4 Ag5 Ag9 O7 68.82(17) . .
Ag3B Ag5 Ag9 O7 -138.9(8) . .
Ag2 Ag5 Ag9 O7 -123.09(17) . .
C19 Ag5 Ag9 O3 -59.5(3) . 2_666
C13 Ag5 Ag9 O3 146.2(2) . 2_666
C14 Ag5 Ag9 O3 171.0(2) . 2_666
Ag3A Ag5 Ag9 O3 104.6(4) . 2_666
Ag4 Ag5 Ag9 O3 -40.53(14) . 2_666
Ag3B Ag5 Ag9 O3 111.8(8) . 2_666
Ag2 Ag5 Ag9 O3 127.56(14) . 2_666
C19 Ag5 Ag9 C13 154.3(3) . .
C14 Ag5 Ag9 C13 24.8(2) . .
Ag3A Ag5 Ag9 C13 -41.6(4) . .
Ag4 Ag5 Ag9 C13 173.22(19) . .
Ag3B Ag5 Ag9 C13 -34.5(8) . .
Ag2 Ag5 Ag9 C13 -18.69(18) . .
C19 Ag5 Ag9 C26 176.8(7) . .
C13 Ag5 Ag9 C26 22.6(7) . .
C14 Ag5 Ag9 C26 47.4(6) . .
Ag3A Ag5 Ag9 C26 -19.0(7) . .
Ag4 Ag5 Ag9 C26 -164.2(6) . .
Ag3B Ag5 Ag9 C26 -11.9(10) . .
Ag2 Ag5 Ag9 C26 3.9(6) . .
C19 Ag5 Ag9 Ag6 -161.1(2) . .
C13 Ag5 Ag9 Ag6 44.68(18) . .
C14 Ag5 Ag9 Ag6 69.47(13) . .
Ag3A Ag5 Ag9 Ag6 3.1(3) . .
Ag4 Ag5 Ag9 Ag6 -142.09(2) . .
Ag3B Ag5 Ag9 Ag6 10.2(8) . .
Ag2 Ag5 Ag9 Ag6 26.00(2) . .
C19 Ag5 Ag9 Ag12 -57.2(2) . .
C13 Ag5 Ag9 Ag12 148.59(18) . .
C14 Ag5 Ag9 Ag12 173.38(14) . .
Ag3A Ag5 Ag9 Ag12 107.0(3) . .
Ag4 Ag5 Ag9 Ag12 -38.19(3) . .
Ag3B Ag5 Ag9 Ag12 114.1(8) . .
Ag2 Ag5 Ag9 Ag12 129.90(2) . .
C19 Ag5 Ag9 Ag8 -125.0(2) . .
C13 Ag5 Ag9 Ag8 80.78(18) . .
C14 Ag5 Ag9 Ag8 105.57(14) . .
Ag3A Ag5 Ag9 Ag8 39.2(3) . .
Ag4 Ag5 Ag9 Ag8 -106.00(2) . .
Ag3B Ag5 Ag9 Ag8 46.3(8) . .
Ag2 Ag5 Ag9 Ag8 62.10(3) . .
C13 Ag6 Ag9 C25 153.2(2) . .
C7 Ag6 Ag9 C25 -13.3(2) . .
Ag8 Ag6 Ag9 C25 -17.76(16) . .
Ag7 Ag6 Ag9 C25 -75.10(17) . .
Ag2 Ag6 Ag9 C25 176.41(16) . .
C13 Ag6 Ag9 O7 -3.6(4) . .
C7 Ag6 Ag9 O7 -170.0(4) . .
Ag8 Ag6 Ag9 O7 -174.5(3) . .
Ag7 Ag6 Ag9 O7 128.2(3) . .
Ag2 Ag6 Ag9 O7 19.7(3) . .
C13 Ag6 Ag9 O3 -106.4(2) . 2_666
C7 Ag6 Ag9 O3 87.2(2) . 2_666
Ag8 Ag6 Ag9 O3 82.74(13) . 2_666
Ag7 Ag6 Ag9 O3 25.40(14) . 2_666
Ag2 Ag6 Ag9 O3 -83.10(13) . 2_666
C7 Ag6 Ag9 C13 -166.5(3) . .
Ag8 Ag6 Ag9 C13 -170.9(2) . .
Ag7 Ag6 Ag9 C13 131.8(2) . .
Ag2 Ag6 Ag9 C13 23.3(2) . .
C13 Ag6 Ag9 C26 126.7(2) . .
C7 Ag6 Ag9 C26 -39.8(2) . .
Ag8 Ag6 Ag9 C26 -44.20(16) . .
Ag7 Ag6 Ag9 C26 -101.54(16) . .
Ag2 Ag6 Ag9 C26 149.96(16) . .
C13 Ag6 Ag9 Ag5 -47.76(19) . .
C7 Ag6 Ag9 Ag5 145.77(17) . .
Ag8 Ag6 Ag9 Ag5 141.33(2) . .
Ag7 Ag6 Ag9 Ag5 83.99(6) . .
Ag2 Ag6 Ag9 Ag5 -24.506(19) . .
C13 Ag6 Ag9 Ag12 -165.38(19) . .
C7 Ag6 Ag9 Ag12 28.15(17) . .
Ag8 Ag6 Ag9 Ag12 23.710(19) . .
Ag7 Ag6 Ag9 Ag12 -33.63(6) . .
Ag2 Ag6 Ag9 Ag12 -142.125(19) . .
C13 Ag6 Ag9 Ag8 170.91(19) . .
C7 Ag6 Ag9 Ag8 4.44(17) . .
Ag7 Ag6 Ag9 Ag8 -57.34(5) . .
Ag2 Ag6 Ag9 Ag8 -165.83(2) . .
O10 Ag8 Ag9 C25 -9.4(4) . .
C7 Ag8 Ag9 C25 152.1(2) . .
O2 Ag8 Ag9 C25 -112.1(2) 2_666 .
Ag6 Ag8 Ag9 C25 155.6(2) . .
Ag10 Ag8 Ag9 C25 -160.2(2) . .
Ag12 Ag8 Ag9 C25 -50.6(2) . .
C25 Ag8 Ag9 O7 6.1(9) . .
O10 Ag8 Ag9 O7 -3.2(9) . .
C7 Ag8 Ag9 O7 158.2(9) . .
O2 Ag8 Ag9 O7 -106.0(9) 2_666 .
Ag6 Ag8 Ag9 O7 161.7(9) . .
Ag10 Ag8 Ag9 O7 -154.0(9) . .
Ag12 Ag8 Ag9 O7 -44.5(9) . .
C25 Ag8 Ag9 O3 109.7(3) . 2_666
O10 Ag8 Ag9 O3 100.4(4) . 2_666
C7 Ag8 Ag9 O3 -98.2(2) . 2_666
O2 Ag8 Ag9 O3 -2.4(2) 2_666 2_666
Ag6 Ag8 Ag9 O3 -94.68(17) . 2_666
Ag10 Ag8 Ag9 O3 -50.42(17) . 2_666
Ag12 Ag8 Ag9 O3 59.12(16) . 2_666
C25 Ag8 Ag9 C13 -149.1(3) . .
O10 Ag8 Ag9 C13 -158.4(3) . .
C7 Ag8 Ag9 C13 3.01(19) . .
O2 Ag8 Ag9 C13 98.81(19) 2_666 .
Ag6 Ag8 Ag9 C13 6.53(14) . .
Ag10 Ag8 Ag9 C13 50.79(14) . .
Ag12 Ag8 Ag9 C13 160.34(14) . .
C25 Ag8 Ag9 C26 -32.7(3) . .
O10 Ag8 Ag9 C26 -42.1(4) . .
C7 Ag8 Ag9 C26 119.4(2) . .
O2 Ag8 Ag9 C26 -144.8(2) 2_666 .
Ag6 Ag8 Ag9 C26 122.88(16) . .
Ag10 Ag8 Ag9 C26 167.14(16) . .
Ag12 Ag8 Ag9 C26 -83.32(16) . .
C25 Ag8 Ag9 Ag5 162.5(2) . .
O10 Ag8 Ag9 Ag5 153.2(3) . .
C7 Ag8 Ag9 Ag5 -45.43(13) . .
O2 Ag8 Ag9 Ag5 50.36(13) 2_666 .
Ag6 Ag8 Ag9 Ag5 -41.91(2) . .
Ag10 Ag8 Ag9 Ag5 2.35(3) . .
Ag12 Ag8 Ag9 Ag5 111.89(2) . .
C25 Ag8 Ag9 Ag6 -155.6(2) . .
O10 Ag8 Ag9 Ag6 -164.9(3) . .
C7 Ag8 Ag9 Ag6 -3.52(13) . .
O2 Ag8 Ag9 Ag6 92.27(13) 2_666 .
Ag10 Ag8 Ag9 Ag6 44.26(2) . .
Ag12 Ag8 Ag9 Ag6 153.80(2) . .
C25 Ag8 Ag9 Ag12 50.6(2) . .
O10 Ag8 Ag9 Ag12 41.3(3) . .
C7 Ag8 Ag9 Ag12 -157.32(13) . .
O2 Ag8 Ag9 Ag12 -61.53(12) 2_666 .
Ag6 Ag8 Ag9 Ag12 -153.80(2) . .
Ag10 Ag8 Ag9 Ag12 -109.54(2) . .
C31 Ag7 Ag10 C7 -152.8(2) 2_666 .
O5 Ag7 Ag10 C7 17.9(3) . .
O1 Ag7 Ag10 C7 102.6(2) . .
Ag4 Ag7 Ag10 C7 -173.48(17) 2_666 .
Ag6 Ag7 Ag10 C7 42.03(17) . .
Ag11 Ag7 Ag10 C7 161.56(17) 2_666 .
C31 Ag7 Ag10 C19 14.2(2) 2_666 2_666
O5 Ag7 Ag10 C19 -175.0(3) . 2_666
C7 Ag7 Ag10 C19 167.1(2) . 2_666
O1 Ag7 Ag10 C19 -90.3(2) . 2_666
Ag4 Ag7 Ag10 C19 -6.41(16) 2_666 2_666
Ag6 Ag7 Ag10 C19 -150.90(17) . 2_666
Ag11 Ag7 Ag10 C19 -31.37(17) 2_666 2_666
C31 Ag7 Ag10 O9 -96.7(3) 2_666 .
O5 Ag7 Ag10 O9 74.1(4) . .
C7 Ag7 Ag10 O9 56.2(3) . .
O1 Ag7 Ag10 O9 158.8(3) . .
Ag4 Ag7 Ag10 O9 -117.3(3) 2_666 .
Ag6 Ag7 Ag10 O9 98.2(3) . .
Ag11 Ag7 Ag10 O9 -142.3(3) 2_666 .
C31 Ag7 Ag10 Ag3A 58.4(2) 2_666 2_666
O5 Ag7 Ag10 Ag3A -130.8(3) . 2_666
C7 Ag7 Ag10 Ag3A -148.8(2) . 2_666
O1 Ag7 Ag10 Ag3A -46.19(18) . 2_666
Ag4 Ag7 Ag10 Ag3A 37.74(13) 2_666 2_666
Ag6 Ag7 Ag10 Ag3A -106.76(13) . 2_666
Ag11 Ag7 Ag10 Ag3A 12.77(14) 2_666 2_666
C31 Ag7 Ag10 Ag8 -173.26(18) 2_666 .
O5 Ag7 Ag10 Ag8 -2.5(2) . .
C7 Ag7 Ag10 Ag8 -20.43(17) . .
O1 Ag7 Ag10 Ag8 82.17(12) . .
Ag4 Ag7 Ag10 Ag8 166.09(2) 2_666 .
Ag6 Ag7 Ag10 Ag8 21.598(19) . .
Ag11 Ag7 Ag10 Ag8 141.13(2) 2_666 .
C31 Ag7 Ag10 Ag3B 61.5(5) 2_666 2_666
O5 Ag7 Ag10 Ag3B -127.7(5) . 2_666
C7 Ag7 Ag10 Ag3B -145.6(5) . 2_666
O1 Ag7 Ag10 Ag3B -43.0(5) . 2_666
Ag4 Ag7 Ag10 Ag3B 40.9(4) 2_666 2_666
Ag6 Ag7 Ag10 Ag3B -103.6(4) . 2_666
Ag11 Ag7 Ag10 Ag3B 15.9(4) 2_666 2_666
C31 Ag7 Ag10 Ag4 20.64(18) 2_666 2_666
O5 Ag7 Ag10 Ag4 -168.6(2) . 2_666
C7 Ag7 Ag10 Ag4 173.48(17) . 2_666
O1 Ag7 Ag10 Ag4 -83.92(12) . 2_666
Ag6 Ag7 Ag10 Ag4 -144.49(2) . 2_666
Ag11 Ag7 Ag10 Ag4 -24.96(2) 2_666 2_666
C25 Ag8 Ag10 C7 -120.4(4) . .
O10 Ag8 Ag10 C7 112.4(2) . .
O2 Ag8 Ag10 C7 -143.7(2) 2_666 .
Ag6 Ag8 Ag10 C7 -43.46(18) . .
Ag12 Ag8 Ag10 C7 -151.18(18) . .
Ag9 Ag8 Ag10 C7 -80.84(18) . .
C25 Ag8 Ag10 C19 67.2(5) . 2_666
O10 Ag8 Ag10 C19 -60.0(3) . 2_666
C7 Ag8 Ag10 C19 -172.4(3) . 2_666
O2 Ag8 Ag10 C19 43.9(3) 2_666 2_666
Ag6 Ag8 Ag10 C19 144.1(3) . 2_666
Ag12 Ag8 Ag10 C19 36.4(3) . 2_666
Ag9 Ag8 Ag10 C19 106.8(3) . 2_666
C25 Ag8 Ag10 O9 110.5(4) . .
O10 Ag8 Ag10 O9 -16.7(2) . .
C7 Ag8 Ag10 O9 -129.1(2) . .
O2 Ag8 Ag10 O9 87.19(18) 2_666 .
Ag6 Ag8 Ag10 O9 -172.53(13) . .
Ag12 Ag8 Ag10 O9 79.76(13) . .
Ag9 Ag8 Ag10 O9 150.10(13) . .
C25 Ag8 Ag10 Ag3A 61.7(4) . 2_666
O10 Ag8 Ag10 Ag3A -65.49(16) . 2_666
C7 Ag8 Ag10 Ag3A -177.88(19) . 2_666
O2 Ag8 Ag10 Ag3A 38.38(15) 2_666 2_666
Ag6 Ag8 Ag10 Ag3A 138.66(7) . 2_666
Ag12 Ag8 Ag10 Ag3A 30.95(7) . 2_666
Ag9 Ag8 Ag10 Ag3A 101.29(7) . 2_666
C25 Ag8 Ag10 Ag7 -99.3(4) . .
O10 Ag8 Ag10 Ag7 133.46(15) . .
C7 Ag8 Ag10 Ag7 21.07(18) . .
O2 Ag8 Ag10 Ag7 -122.67(13) 2_666 .
Ag6 Ag8 Ag10 Ag7 -22.388(19) . .
Ag12 Ag8 Ag10 Ag7 -130.10(2) . .
Ag9 Ag8 Ag10 Ag7 -59.76(3) . .
C25 Ag8 Ag10 Ag3B 62.5(4) . 2_666
O10 Ag8 Ag10 Ag3B -64.7(2) . 2_666
C7 Ag8 Ag10 Ag3B -177.1(3) . 2_666
O2 Ag8 Ag10 Ag3B 39.1(2) 2_666 2_666
Ag6 Ag8 Ag10 Ag3B 139.42(19) . 2_666
Ag12 Ag8 Ag10 Ag3B 31.71(19) . 2_666
Ag9 Ag8 Ag10 Ag3B 102.05(19) . 2_666
C25 Ag8 Ag10 Ag4 -68.3(4) . 2_666
O10 Ag8 Ag10 Ag4 164.44(16) . 2_666
C7 Ag8 Ag10 Ag4 52.06(18) . 2_666
O2 Ag8 Ag10 Ag4 -91.68(14) 2_666 2_666
Ag6 Ag8 Ag10 Ag4 8.59(6) . 2_666
Ag12 Ag8 Ag10 Ag4 -99.12(6) . 2_666
Ag9 Ag8 Ag10 Ag4 -28.78(7) . 2_666
C31 Ag4 Ag11 C37 177.3(3) . .
O8 Ag4 Ag11 C37 69.7(3) . .
C19 Ag4 Ag11 C37 -70.6(5) . .
O3 Ag4 Ag11 C37 -26.2(3) 2_666 .
Ag7 Ag4 Ag11 C37 -128.1(2) 2_666 .
Ag5 Ag4 Ag11 C37 -23.3(2) . .
Ag10 Ag4 Ag11 C37 -105.5(2) 2_666 .
O8 Ag4 Ag11 C31 -107.6(3) . .
C19 Ag4 Ag11 C31 112.1(5) . .
O3 Ag4 Ag11 C31 156.5(3) 2_666 .
Ag7 Ag4 Ag11 C31 54.6(2) 2_666 .
Ag5 Ag4 Ag11 C31 159.4(2) . .
Ag10 Ag4 Ag11 C31 77.2(2) 2_666 .
C31 Ag4 Ag11 C32 26.3(3) . .
O8 Ag4 Ag11 C32 -81.3(2) . .
C19 Ag4 Ag11 C32 138.4(5) . .
O3 Ag4 Ag11 C32 -177.2(2) 2_666 .
Ag7 Ag4 Ag11 C32 80.92(17) 2_666 .
Ag5 Ag4 Ag11 C32 -174.25(17) . .
Ag10 Ag4 Ag11 C32 103.49(17) 2_666 .
C31 Ag4 Ag11 Ag1A -118.2(3) . 2_666
O8 Ag4 Ag11 Ag1A 134.2(3) . 2_666
C19 Ag4 Ag11 Ag1A -6.2(5) . 2_666
O3 Ag4 Ag11 Ag1A 38.2(2) 2_666 2_666
Ag7 Ag4 Ag11 Ag1A -63.63(18) 2_666 2_666
Ag5 Ag4 Ag11 Ag1A 41.20(19) . 2_666
Ag10 Ag4 Ag11 Ag1A -41.06(19) 2_666 2_666
C31 Ag4 Ag11 Ag12 175.2(2) . .
O8 Ag4 Ag11 Ag12 67.63(18) . .
C19 Ag4 Ag11 Ag12 -72.7(4) . .
O3 Ag4 Ag11 Ag12 -28.31(13) 2_666 .
Ag7 Ag4 Ag11 Ag12 -130.189(19) 2_666 .
Ag5 Ag4 Ag11 Ag12 -25.36(3) . .
Ag10 Ag4 Ag11 Ag12 -107.62(2) 2_666 .
C31 Ag4 Ag11 Ag7 -54.6(2) . 2_666
O8 Ag4 Ag11 Ag7 -162.19(18) . 2_666
C19 Ag4 Ag11 Ag7 57.5(4) . 2_666
O3 Ag4 Ag11 Ag7 101.87(13) 2_666 2_666
Ag5 Ag4 Ag11 Ag7 104.83(3) . 2_666
Ag10 Ag4 Ag11 Ag7 22.57(2) 2_666 2_666
C31 Ag4 Ag11 Ag1B -123.8(2) . 2_666
O8 Ag4 Ag11 Ag1B 128.64(19) . 2_666
C19 Ag4 Ag11 Ag1B -11.7(4) . 2_666
O3 Ag4 Ag11 Ag1B 32.70(14) 2_666 2_666
Ag7 Ag4 Ag11 Ag1B -69.17(6) 2_666 2_666
Ag5 Ag4 Ag11 Ag1B 35.66(7) . 2_666
Ag10 Ag4 Ag11 Ag1B -46.60(7) 2_666 2_666
O10 Ag8 Ag12 C25 -106.5(3) . .
C7 Ag8 Ag12 C25 111.8(4) . .
O2 Ag8 Ag12 C25 156.2(2) 2_666 .
Ag6 Ag8 Ag12 C25 79.1(2) . .
Ag10 Ag8 Ag12 C25 163.1(2) . .
Ag9 Ag8 Ag12 C25 55.4(2) . .
C25 Ag8 Ag12 C37 171.7(3) . .
O10 Ag8 Ag12 C37 65.3(3) . .
C7 Ag8 Ag12 C37 -76.5(4) . .
O2 Ag8 Ag12 C37 -32.1(3) 2_666 .
Ag6 Ag8 Ag12 C37 -109.2(2) . .
Ag10 Ag8 Ag12 C37 -25.2(2) . .
Ag9 Ag8 Ag12 C37 -132.8(2) . .
C25 Ag8 Ag12 C38 133.9(3) . .
O10 Ag8 Ag12 C38 27.5(2) . .
C7 Ag8 Ag12 C38 -114.3(4) . .
O2 Ag8 Ag12 C38 -69.9(2) 2_666 .
Ag6 Ag8 Ag12 C38 -147.02(18) . .
Ag10 Ag8 Ag12 C38 -62.99(18) . .
Ag9 Ag8 Ag12 C38 -170.66(18) . .
C25 Ag8 Ag12 Ag9 -55.4(2) . .
O10 Ag8 Ag12 Ag9 -161.88(15) . .
C7 Ag8 Ag12 Ag9 56.3(3) . .
O2 Ag8 Ag12 Ag9 100.74(12) 2_666 .
Ag6 Ag8 Ag12 Ag9 23.634(19) . .
Ag10 Ag8 Ag12 Ag9 107.67(2) . .
C25 Ag8 Ag12 Ag11 -131.0(2) . .
O10 Ag8 Ag12 Ag11 122.58(15) . .
C7 Ag8 Ag12 Ag11 -19.2(3) . .
O2 Ag8 Ag12 Ag11 25.19(12) 2_666 .
Ag6 Ag8 Ag12 Ag11 -51.91(3) . .
Ag10 Ag8 Ag12 Ag11 32.13(4) . .
Ag9 Ag8 Ag12 Ag11 -75.54(3) . .
O7 Ag9 Ag12 C25 112.0(3) . .
O3 Ag9 Ag12 C25 -160.7(3) 2_666 .
C13 Ag9 Ag12 C25 -104.9(4) . .
C26 Ag9 Ag12 C25 4.1(3) . .
Ag5 Ag9 Ag12 C25 -163.0(2) . .
Ag6 Ag9 Ag12 C25 -81.8(2) . .
Ag8 Ag9 Ag12 C25 -58.5(2) . .
C25 Ag9 Ag12 C37 -169.2(3) . .
O7 Ag9 Ag12 C37 -57.2(3) . .
O3 Ag9 Ag12 C37 30.1(3) 2_666 .
C13 Ag9 Ag12 C37 85.9(4) . .
C26 Ag9 Ag12 C37 -165.1(3) . .
Ag5 Ag9 Ag12 C37 27.8(2) . .
Ag6 Ag9 Ag12 C37 109.0(2) . .
Ag8 Ag9 Ag12 C37 132.3(2) . .
C25 Ag9 Ag12 C38 -162.4(7) . .
O7 Ag9 Ag12 C38 -50.4(7) . .
O3 Ag9 Ag12 C38 36.9(7) 2_666 .
C13 Ag9 Ag12 C38 92.7(8) . .
C26 Ag9 Ag12 C38 -158.3(7) . .
Ag5 Ag9 Ag12 C38 34.6(7) . .
Ag6 Ag9 Ag12 C38 115.8(7) . .
Ag8 Ag9 Ag12 C38 139.1(7) . .
C25 Ag9 Ag12 Ag8 58.5(2) . .
O7 Ag9 Ag12 Ag8 170.5(3) . .
O3 Ag9 Ag12 Ag8 -102.19(14) 2_666 .
C13 Ag9 Ag12 Ag8 -46.4(3) . .
C26 Ag9 Ag12 Ag8 62.57(16) . .
Ag5 Ag9 Ag12 Ag8 -104.53(3) . .
Ag6 Ag9 Ag12 Ag8 -23.351(18) . .
C25 Ag9 Ag12 Ag11 -168.4(2) . .
O7 Ag9 Ag12 Ag11 -56.4(3) . .
O3 Ag9 Ag12 Ag11 30.89(14) 2_666 .
C13 Ag9 Ag12 Ag11 86.7(3) . .
C26 Ag9 Ag12 Ag11 -164.34(16) . .
Ag5 Ag9 Ag12 Ag11 28.55(3) . .
Ag6 Ag9 Ag12 Ag11 109.73(2) . .
Ag8 Ag9 Ag12 Ag11 133.082(19) . .
C37 Ag11 Ag12 C25 166.6(4) . .
C31 Ag11 Ag12 C25 -10.5(4) . .
C32 Ag11 Ag12 C25 34.8(4) . .
Ag1A Ag11 Ag12 C25 -145.2(3) 2_666 .
Ag4 Ag11 Ag12 C25 -15.5(3) . .
Ag7 Ag11 Ag12 C25 -63.3(3) 2_666 .
Ag1B Ag11 Ag12 C25 -146.6(3) 2_666 .
C31 Ag11 Ag12 C37 -177.1(3) . .
C32 Ag11 Ag12 C37 -131.7(3) . .
Ag1A Ag11 Ag12 C37 48.2(3) 2_666 .
Ag4 Ag11 Ag12 C37 177.9(2) . .
Ag7 Ag11 Ag12 C37 130.1(2) 2_666 .
Ag1B Ag11 Ag12 C37 46.8(2) 2_666 .
C37 Ag11 Ag12 C38 2.1(3) . .
C31 Ag11 Ag12 C38 -175.0(3) . .
C32 Ag11 Ag12 C38 -129.7(3) . .
Ag1A Ag11 Ag12 C38 50.2(2) 2_666 .
Ag4 Ag11 Ag12 C38 179.97(15) . .
Ag7 Ag11 Ag12 C38 132.19(15) 2_666 .
Ag1B Ag11 Ag12 C38 48.90(16) 2_666 .
C37 Ag11 Ag12 Ag8 -120.2(2) . .
C31 Ag11 Ag12 Ag8 62.7(2) . .
C32 Ag11 Ag12 Ag8 108.0(2) . .
Ag1A Ag11 Ag12 Ag8 -72.04(18) 2_666 .
Ag4 Ag11 Ag12 Ag8 57.70(3) . .
Ag7 Ag11 Ag12 Ag8 9.91(4) 2_666 .
Ag1B Ag11 Ag12 Ag8 -73.37(6) 2_666 .
C37 Ag11 Ag12 Ag9 -179.2(2) . .
C31 Ag11 Ag12 Ag9 3.7(2) . .
C32 Ag11 Ag12 Ag9 49.0(2) . .
Ag1A Ag11 Ag12 Ag9 -131.03(18) 2_666 .
Ag4 Ag11 Ag12 Ag9 -1.291(19) . .
Ag7 Ag11 Ag12 Ag9 -49.08(3) 2_666 .
Ag1B Ag11 Ag12 Ag9 -132.37(6) 2_666 .
O2 V O1 Ag2 -39.1(5) . .
O3 V O1 Ag2 -160.8(3) . .
O4 V O1 Ag2 92.6(7) . .
O4 V O1 Ag2 70.5(7) 2_666 .
O2 V O1 Ag7 166.5(3) . .
O3 V O1 Ag7 44.7(4) . .
O4 V O1 Ag7 -61.8(7) . .
O4 V O1 Ag7 -84.0(6) 2_666 .
C1 Ag2 O1 V 61.0(4) . .
O6 Ag2 O1 V 159.5(4) . .
C13 Ag2 O1 V -82.9(4) . .
C14 Ag2 O1 V -80.5(4) . .
Ag1A Ag2 O1 V 88.0(4) . .
Ag1B Ag2 O1 V 82.7(4) . .
Ag3B Ag2 O1 V 22.8(4) . .
Ag5 Ag2 O1 V -37.5(4) . .
Ag3A Ag2 O1 V 18.9(4) . .
Ag6 Ag2 O1 V -104.2(4) . .
C1 Ag2 O1 Ag7 -143.5(3) . .
O6 Ag2 O1 Ag7 -44.9(3) . .
C13 Ag2 O1 Ag7 72.6(3) . .
C14 Ag2 O1 Ag7 75.1(3) . .
Ag1A Ag2 O1 Ag7 -116.4(3) . .
Ag1B Ag2 O1 Ag7 -121.8(3) . .
Ag3B Ag2 O1 Ag7 178.3(3) . .
Ag5 Ag2 O1 Ag7 118.0(2) . .
Ag3A Ag2 O1 Ag7 174.4(2) . .
Ag6 Ag2 O1 Ag7 51.37(19) . .
C31 Ag7 O1 V -76.3(4) 2_666 .
O5 Ag7 O1 V 166.2(4) . .
C7 Ag7 O1 V 84.3(4) . .
Ag4 Ag7 O1 V -27.7(3) 2_666 .
Ag10 Ag7 O1 V 35.5(3) . .
Ag6 Ag7 O1 V 104.0(4) . .
Ag11 Ag7 O1 V -87.8(3) 2_666 .
C31 Ag7 O1 Ag2 126.6(3) 2_666 .
O5 Ag7 O1 Ag2 9.0(3) . .
C7 Ag7 O1 Ag2 -72.8(3) . .
Ag4 Ag7 O1 Ag2 175.2(2) 2_666 .
Ag10 Ag7 O1 Ag2 -121.6(2) . .
Ag6 Ag7 O1 Ag2 -53.2(2) . .
Ag11 Ag7 O1 Ag2 115.1(3) 2_666 .
C1 Ag3A O2 V -67.8(4) . .
O9 Ag3A O2 V 164.7(3) 2_666 .
C19 Ag3A O2 V 83.4(3) . .
Ag5 Ag3A O2 V 37.5(3) . .
Ag10 Ag3A O2 V 108.8(3) 2_666 .
Ag2 Ag3A O2 V -24.2(3) . .
Ag1B Ag3A O2 V -79.1(3) . .
Ag1A Ag3A O2 V -73.8(3) . .
O1 V O3 Ag9 163.2(4) . 2_666
O2 V O3 Ag9 41.7(5) . 2_666
O4 V O3 Ag9 -73.8(8) . 2_666
O4 V O3 Ag9 -84.2(9) 2_666 2_666
O1 V O3 Ag4 -40.9(5) . 2_666
O2 V O3 Ag4 -162.4(3) . 2_666
O4 V O3 Ag4 82.1(8) . 2_666
O4 V O3 Ag4 71.7(9) 2_666 2_666
O1 V O4 O4 -48(3) . 2_666
O2 V O4 O4 83(3) . 2_666
O3 V O4 O4 -163(2) . 2_666
O1 V O4 V -48(3) . 2_666
O2 V O4 V 83(3) . 2_666
O3 V O4 V -163(2) . 2_666
O4 V O4 V 0.000(3) 2_666 2_666
C31 Ag7 O5 C43 -29.4(8) 2_666 .
C7 Ag7 O5 C43 173.9(7) . .
O1 Ag7 O5 C43 68.6(7) . .
Ag4 Ag7 O5 C43 16.4(11) 2_666 .
Ag10 Ag7 O5 C43 160.5(6) . .
Ag6 Ag7 O5 C43 133.9(8) . .
Ag11 Ag7 O5 C43 11.0(7) 2_666 .
C1 Ag2 O6 C43 159.3(6) . .
C13 Ag2 O6 C43 -52.9(7) . .
O1 Ag2 O6 C43 49.7(6) . .
C14 Ag2 O6 C43 -82.1(6) . .
Ag1A Ag2 O6 C43 112.7(6) . .
Ag1B Ag2 O6 C43 116.1(6) . .
Ag3B Ag2 O6 C43 138.8(6) . .
Ag5 Ag2 O6 C43 -40.0(10) . .
Ag3A Ag2 O6 C43 137.5(5) . .
Ag6 Ag2 O6 C43 -13.6(6) . .
C25 Ag9 O7 C45 82.1(11) . .
O3 Ag9 O7 C45 -25.2(11) 2_666 .
C13 Ag9 O7 C45 -127.4(10) . .
C26 Ag9 O7 C45 111.6(10) . .
Ag5 Ag9 O7 C45 -81.4(10) . .
Ag6 Ag9 O7 C45 -124.9(9) . .
Ag12 Ag9 O7 C45 36.8(11) . .
Ag8 Ag9 O7 C45 76.9(16) . .
C31 Ag4 O8 C45 -151.6(7) . .
C19 Ag4 O8 C45 57.9(7) . .
O3 Ag4 O8 C45 -44.8(7) 2_666 .
Ag7 Ag4 O8 C45 -146.9(5) 2_666 .
Ag5 Ag4 O8 C45 14.0(7) . .
Ag10 Ag4 O8 C45 63.5(9) 2_666 .
Ag11 Ag4 O8 C45 -108.9(7) . .
C7 Ag10 O9 C47 -14.7(6) . .
C19 Ag10 O9 C47 -176.5(6) 2_666 .
Ag3A Ag10 O9 C47 133.3(6) 2_666 .
Ag7 Ag10 O9 C47 -59.4(7) . .
Ag8 Ag10 O9 C47 25.0(5) . .
Ag3B Ag10 O9 C47 131.1(6) 2_666 .
Ag4 Ag10 O9 C47 -155.6(5) 2_666 .
C13 Ag2 C1 Ag3A 60.3(3) . .
O1 Ag2 C1 Ag3A -65.6(2) . .
C14 Ag2 C1 Ag3A 81.5(2) . .
Ag1A Ag2 C1 Ag3A -97.5(3) . .
Ag1B Ag2 C1 Ag3A -93.7(2) . .
Ag3B Ag2 C1 Ag3A -1.8(3) . .
Ag5 Ag2 C1 Ag3A 24.28(18) . .
Ag6 Ag2 C1 Ag3A -8.3(7) . .
O6 Ag2 C1 Ag1A -63.8(3) . .
C13 Ag2 C1 Ag1A 157.8(3) . .
O1 Ag2 C1 Ag1A 31.9(3) . .
C14 Ag2 C1 Ag1A 179.0(3) . .
Ag1B Ag2 C1 Ag1A 3.8(3) . .
Ag3B Ag2 C1 Ag1A 95.7(4) . .
Ag5 Ag2 C1 Ag1A 121.8(3) . .
Ag3A Ag2 C1 Ag1A 97.5(3) . .
Ag6 Ag2 C1 Ag1A 89.2(6) . .
C37 Ag1A C1 C2 63.7(17) 2_666 .
C38 Ag1A C1 C2 44.9(10) 2_666 .
Ag2 Ag1A C1 C2 -148.3(8) . .
Ag11 Ag1A C1 C2 -159.0(8) 2_666 .
Ag3B Ag1A C1 C2 125.3(9) . .
Ag3A Ag1A C1 C2 128.4(8) . .
